data_4312252
loop_
_publ_author_name
'H\%akan Carlsson'
'Matti Haukka'
'Azzedine Bousseksou'
'Jean-Marc Latour'
'Ebbe Nordlander'

_publ_section_title
;
 Nickel Complexes of Carboxylate-Containing Polydentate Ligands as Models
 for the Active Site of Urease
;
_journal_name_full 'Inorganic Chemistry'
_journal_page_first 8252
_journal_page_last 8262
_journal_paper_doi 10.1021/ic049048u
_journal_volume 43
_journal_year 2004
_chemical_formula_sum 'C56 H77 Br N12 Na3 Ni4 O21.5'
_chemical_formula_weight 1646.02
_chemical_name_common 'Compound 6'
_chemical_name_systematic
; 
 ? 
;
_space_group_IT_number 4
_symmetry_cell_setting monoclinic
_symmetry_space_group_name_Hall 'P 2yb'
_symmetry_space_group_name_H-M 'P 1 21 1'
_atom_sites_solution_hydrogens geom
_atom_sites_solution_primary direct
_atom_sites_solution_secondary difmap
_audit_creation_method SHELXL-97
_cell_angle_alpha 90.00
_cell_angle_beta 97.835(2)
_cell_angle_gamma 90.00
_cell_formula_units_Z 2
_cell_length_a 12.0778(2)
_cell_length_b 22.9808(6)
_cell_length_c 13.1273(3)
_cell_measurement_temperature 120(2)
_cell_volume 3609.57(14)
_computing_cell_refinement 'Denzo/Scalepack (Otwinowski & Minor, 1997)'
_computing_data_collection 'Collect (Nonius BV, 1997-2000)'
_computing_data_reduction 'Denzo/Scalepack (Otwinowski & Minor, 1997)'
_computing_molecular_graphics 'XP in SHELXTL v.6.12 (Bruker AXS, 2001)'
_computing_publication_material 'SHELXL-97 (Sheldrick, 1997)'
_computing_structure_refinement 'SHELXL-97 (Sheldrick, 1997)'
_computing_structure_solution 'SHELXS-97 (Sheldrick, 1997)'
_diffrn_ambient_temperature 120(2)
_diffrn_detector_area_resol_mean 9
_diffrn_measured_fraction_theta_full 0.967
_diffrn_measured_fraction_theta_max 0.967
_diffrn_measurement_device '95mm CCD camera on \k-goniostat'
_diffrn_measurement_device_type KappaCCD
_diffrn_measurement_method CCD
_diffrn_radiation_monochromator 'horizonally mounted graphite crystal'
_diffrn_radiation_source 'fine-focus sealed tube'
_diffrn_radiation_type MoK\a
_diffrn_radiation_wavelength 0.71073
_diffrn_reflns_av_R_equivalents 0.0442
_diffrn_reflns_av_sigmaI/netI 0.0469
_diffrn_reflns_limit_h_max 13
_diffrn_reflns_limit_h_min -13
_diffrn_reflns_limit_k_max 27
_diffrn_reflns_limit_k_min -27
_diffrn_reflns_limit_l_max 15
_diffrn_reflns_limit_l_min -15
_diffrn_reflns_number 36982
_diffrn_reflns_theta_full 25.10
_diffrn_reflns_theta_max 25.10
_diffrn_reflns_theta_min 2.79
_exptl_absorpt_coefficient_mu 1.676
_exptl_absorpt_correction_T_max 0.30859
_exptl_absorpt_correction_T_min 0.25139
_exptl_absorpt_correction_type multi-scan
_exptl_absorpt_process_details 'Xprep in Shelxtl v.6.12 (Bruker AXS, 2001)'
_exptl_crystal_colour 'pale blue'
_exptl_crystal_density_diffrn 1.514
_exptl_crystal_density_method 'not measured'
_exptl_crystal_description plate
_exptl_crystal_F_000 1698
_exptl_crystal_size_max 0.30
_exptl_crystal_size_mid 0.30
_exptl_crystal_size_min 0.10
_refine_diff_density_max 0.804
_refine_diff_density_min -0.589
_refine_diff_density_rms 0.082
_refine_ls_abs_structure_details 'Flack H D (1983), Acta Cryst. A39, 876-881'
_refine_ls_abs_structure_Flack 0.061(12)
_refine_ls_extinction_method none
_refine_ls_goodness_of_fit_ref 1.103
_refine_ls_hydrogen_treatment mixed
_refine_ls_matrix_type full
_refine_ls_number_parameters 904
_refine_ls_number_reflns 12432
_refine_ls_number_restraints 1
_refine_ls_restrained_S_all 1.103
_refine_ls_R_factor_all 0.0545
_refine_ls_R_factor_gt 0.0478
_refine_ls_shift/su_max 0.006
_refine_ls_shift/su_mean 0.000
_refine_ls_structure_factor_coef Fsqd
_refine_ls_weighting_details 'calc w=1/[\s^2^(Fo^2^)+(0.0393P)^2^+9.1285P] where P=(Fo^2^+2Fc^2^)/3'
_refine_ls_weighting_scheme calc
_refine_ls_wR_factor_gt 0.1144
_refine_ls_wR_factor_ref 0.1174
_reflns_number_gt 11261
_reflns_number_total 12432
_reflns_threshold_expression >2sigma(I)
_cod_data_source_file ic049048usi20040718_072448.cif
_cod_data_source_block compound_6
_cod_depositor_comments
;
The following automatic conversions were performed:
'_symmetry_cell_setting' value 'Monoclinic' changed to 'monoclinic'
according to '/home/saulius/struct/CIF-dictionaries/cif_core.dic'
dictionary named 'cif_core.dic' version 2.4.1 from 2010-06-29.

Automatic conversion script
Id: cif_fix_enum 1527 2010-12-29 10:47:43Z saulius 

2024-01-11
Z value and formula fixed to values more according to usual
chemical conventions.                 miguel
;
_cod_original_formula_weight 823.01
_cod_original_formula_units_Z 4
_cod_original_sg_symbol_H-M 'P 21'
_cod_original_formula_sum 'C28 H38.50 Br0.50 N6 Na1.50 Ni2 O10.75'
_cod_database_code 4312252

loop_
_symmetry_equiv_pos_as_xyz
'x, y, z'
'-x, y+1/2, -z'

loop_
_atom_site_label
_atom_site_type_symbol
_atom_site_fract_x
_atom_site_fract_y
_atom_site_fract_z
_atom_site_U_iso_or_equiv
_atom_site_adp_type
_atom_site_occupancy
_atom_site_symmetry_multiplicity
_atom_site_calc_flag
_atom_site_refinement_flags
_atom_site_disorder_assembly
_atom_site_disorder_group
Ni1 Ni 0.34736(5) 0.30100(3) -0.14513(5) 0.02236(15) Uani 1 1 d . . .
Ni2 Ni 0.06661(5) 0.30508(3) -0.21792(5) 0.02300(16) Uani 1 1 d . . .
N1 N 0.3922(4) 0.3379(2) -0.0029(4) 0.0252(11) Uani 1 1 d . . .
N2 N 0.4637(4) 0.3252(2) 0.1591(4) 0.0317(12) Uani 1 1 d . . .
N3 N -0.0036(4) 0.2244(2) -0.2126(4) 0.0261(11) Uani 1 1 d . . .
N4 N -0.1062(4) 0.1666(2) -0.1317(4) 0.0349(12) Uani 1 1 d . . .
N5 N 0.4153(4) 0.2255(2) -0.0671(4) 0.0278(11) Uani 1 1 d . . .
N6 N -0.0394(4) 0.3232(2) -0.1054(3) 0.0240(10) Uani 1 1 d . . .
O1 O 0.1947(3) 0.28285(17) -0.1128(3) 0.0254(9) Uani 1 1 d . . .
O2 O 0.3132(3) 0.25758(19) -0.2853(3) 0.0290(9) Uani 1 1 d . . .
O3 O 0.1376(3) 0.28502(18) -0.3463(3) 0.0281(9) Uani 1 1 d . . .
O4 O 0.3162(3) 0.37914(18) -0.2168(3) 0.0275(9) Uani 1 1 d . . .
O5 O 0.1311(3) 0.38965(17) -0.2226(3) 0.0254(9) Uani 1 1 d . . .
O6 O 0.5088(3) 0.30215(18) -0.1838(3) 0.0262(8) Uani 1 1 d . . .
O7 O 0.6389(4) 0.23921(19) -0.2215(3) 0.0349(10) Uani 1 1 d . . .
O8 O -0.0747(3) 0.33940(19) -0.3096(3) 0.0287(9) Uani 1 1 d . . .
O9 O -0.2172(4) 0.4004(2) -0.2984(3) 0.0391(11) Uani 1 1 d . . .
C1 C 0.3787(5) 0.3876(3) 0.0507(5) 0.0315(14) Uani 1 1 d . . .
H1 H 0.3448 0.4222 0.0216 0.038 Uiso 1 1 calc R . .
C2 C 0.4201(6) 0.3810(3) 0.1509(5) 0.0389(16) Uani 1 1 d . . .
H2 H 0.4195 0.4087 0.2045 0.047 Uiso 1 1 calc R . .
C3 C 0.5176(6) 0.2978(4) 0.2543(5) 0.0500(18) Uani 1 1 d . . .
H3A H 0.4622 0.2750 0.2853 0.075 Uiso 1 1 calc R . .
H3B H 0.5488 0.3280 0.3026 0.075 Uiso 1 1 calc R . .
H3C H 0.5777 0.2720 0.2385 0.075 Uiso 1 1 calc R . .
C4 C 0.4424(4) 0.3007(3) 0.0644(4) 0.0308(13) Uani 1 1 d . . .
C5 C 0.4797(5) 0.2419(3) 0.0344(4) 0.0266(13) Uani 1 1 d . . .
H5A H 0.4666 0.2130 0.0873 0.032 Uiso 1 1 calc R . .
H5B H 0.5607 0.2427 0.0291 0.032 Uiso 1 1 calc R . .
C6 C 0.4928(5) 0.2024(3) -0.1381(5) 0.0291(13) Uani 1 1 d . . .
H6A H 0.5483 0.1760 -0.0996 0.035 Uiso 1 1 calc R . .
H6B H 0.4495 0.1798 -0.1942 0.035 Uiso 1 1 calc R . .
C7 C 0.5519(5) 0.2518(3) -0.1825(4) 0.0278(13) Uani 1 1 d . . .
C8 C 0.0155(5) 0.1684(3) -0.2446(5) 0.0387(16) Uani 1 1 d . . .
H8 H 0.0637 0.1574 -0.2928 0.046 Uiso 1 1 calc R . .
C9 C -0.0482(6) 0.1315(3) -0.1937(6) 0.0461(18) Uani 1 1 d . . .
H9 H -0.0519 0.0903 -0.1995 0.055 Uiso 1 1 calc R . .
C10 C -0.1815(6) 0.1463(3) -0.0644(6) 0.0519(19) Uani 1 1 d . . .
H10A H -0.1591 0.1621 0.0047 0.078 Uiso 1 1 calc R . .
H10B H -0.1796 0.1037 -0.0617 0.078 Uiso 1 1 calc R . .
H10C H -0.2575 0.1593 -0.0900 0.078 Uiso 1 1 calc R . .
C11 C -0.0758(5) 0.2220(3) -0.1468(5) 0.0288(13) Uani 1 1 d . . .
C12 C -0.1194(5) 0.2753(3) -0.1001(4) 0.0280(13) Uani 1 1 d . . .
H12A H -0.1931 0.2860 -0.1380 0.034 Uiso 1 1 calc R . .
H12B H -0.1288 0.2676 -0.0276 0.034 Uiso 1 1 calc R . .
C13 C -0.0962(5) 0.3778(3) -0.1440(4) 0.0290(13) Uani 1 1 d . . .
H13A H -0.0439 0.4110 -0.1309 0.035 Uiso 1 1 calc R . .
H13B H -0.1612 0.3852 -0.1073 0.035 Uiso 1 1 calc R . .
C14 C -0.1354(5) 0.3723(3) -0.2601(5) 0.0299(13) Uani 1 1 d . . .
C15 C 0.3230(5) 0.1843(2) -0.0519(4) 0.0261(12) Uani 1 1 d . . .
H15A H 0.2817 0.1738 -0.1198 0.031 Uiso 1 1 calc R . .
H15B H 0.3556 0.1483 -0.0192 0.031 Uiso 1 1 calc R . .
C16 C 0.2432(5) 0.2098(3) 0.0137(5) 0.0273(13) Uani 1 1 d . . .
C17 C 0.1780(5) 0.2580(3) -0.0241(4) 0.0263(13) Uani 1 1 d . . .
C18 C 0.0965(5) 0.2806(3) 0.0341(4) 0.0278(13) Uani 1 1 d . . .
C19 C 0.0847(5) 0.2536(3) 0.1280(5) 0.0328(14) Uani 1 1 d . . .
H19 H 0.0293 0.2677 0.1667 0.039 Uiso 1 1 calc R . .
C20 C 0.1506(6) 0.2074(3) 0.1664(5) 0.0346(15) Uani 1 1 d . . .
C21 C 0.1359(7) 0.1797(3) 0.2681(5) 0.0470(18) Uani 1 1 d . . .
H21A H 0.1057 0.2085 0.3120 0.071 Uiso 1 1 calc R . .
H21B H 0.2085 0.1659 0.3021 0.071 Uiso 1 1 calc R . .
H21C H 0.0842 0.1468 0.2563 0.071 Uiso 1 1 calc R . .
C22 C 0.2282(5) 0.1854(3) 0.1074(5) 0.0302(13) Uani 1 1 d . . .
H22 H 0.2721 0.1527 0.1319 0.036 Uiso 1 1 calc R . .
C23 C 0.0315(5) 0.3324(3) -0.0043(4) 0.0261(12) Uani 1 1 d . . .
H23A H 0.0839 0.3648 -0.0112 0.031 Uiso 1 1 calc R . .
H23B H -0.0171 0.3441 0.0471 0.031 Uiso 1 1 calc R . .
C24 C 0.2313(6) 0.2216(3) -0.4493(5) 0.0408(17) Uani 1 1 d . . .
H24A H 0.3055 0.2041 -0.4477 0.061 Uiso 1 1 calc R . .
H24B H 0.2159 0.2470 -0.5096 0.061 Uiso 1 1 calc R . .
H24C H 0.1748 0.1908 -0.4533 0.061 Uiso 1 1 calc R . .
C25 C 0.2276(5) 0.2575(3) -0.3513(5) 0.0308(14) Uani 1 1 d . . .
C26 C 0.2397(6) 0.4726(3) -0.2528(5) 0.0370(15) Uani 1 1 d . . .
H26A H 0.1667 0.4877 -0.2830 0.056 Uiso 1 1 calc R . .
H26B H 0.2934 0.4774 -0.3018 0.056 Uiso 1 1 calc R . .
H26C H 0.2660 0.4940 -0.1895 0.056 Uiso 1 1 calc R . .
C27 C 0.2291(6) 0.4094(3) -0.2285(4) 0.0321(14) Uani 1 1 d . . .
Ni2B Ni -0.04974(6) -0.05879(3) -0.41038(5) 0.02506(16) Uani 1 1 d . . .
Ni1B Ni 0.23172(6) -0.06416(3) -0.33288(5) 0.02648(17) Uani 1 1 d . . .
N3B N -0.1158(4) 0.0226(2) -0.4126(4) 0.0298(11) Uani 1 1 d . . .
N4B N -0.2428(4) 0.0813(2) -0.3654(4) 0.0384(13) Uani 1 1 d . . .
N1B N 0.2733(4) -0.1043(2) -0.1931(4) 0.0310(12) Uani 1 1 d . . .
N2B N 0.3467(4) -0.0946(2) -0.0304(4) 0.0296(11) Uani 1 1 d . . .
N6B N -0.1612(4) -0.0735(2) -0.3017(3) 0.0264(11) Uani 1 1 d . . .
N5B N 0.3066(4) 0.0088(2) -0.2491(4) 0.0264(11) Uani 1 1 d . . .
O1B O 0.0779(3) -0.04225(17) -0.3011(3) 0.0249(9) Uani 1 1 d . . .
O5B O 0.0283(3) -0.03988(18) -0.5358(3) 0.0312(10) Uani 1 1 d . . .
O4B O 0.2030(4) -0.01652(19) -0.4689(3) 0.0330(10) Uani 1 1 d . . .
O3B O 0.0068(3) -0.14613(18) -0.4175(3) 0.0306(10) Uani 1 1 d . . .
O2B O 0.1947(3) -0.14038(18) -0.4090(3) 0.0327(10) Uani 1 1 d . . .
O8B O -0.1876(3) -0.08962(19) -0.5077(3) 0.0310(9) Uani 1 1 d . . .
O9B O -0.3342(4) -0.1498(2) -0.5037(4) 0.0461(12) Uani 1 1 d . . .
O6B O 0.3937(3) -0.06694(19) -0.3728(3) 0.0341(9) Uani 1 1 d . . .
O7B O 0.5190(4) -0.0026(2) -0.4194(4) 0.0410(11) Uani 1 1 d . . .
C8B C -0.1077(6) 0.0743(3) -0.4598(5) 0.0446(17) Uani 1 1 d . . .
H8B H -0.0549 0.0831 -0.5050 0.054 Uiso 1 1 calc R . .
C9B C -0.1858(6) 0.1119(3) -0.4334(6) 0.0474(17) Uani 1 1 d . . .
H9B H -0.1987 0.1508 -0.4565 0.057 Uiso 1 1 calc R . .
C10B C -0.3337(6) 0.1039(3) -0.3146(6) 0.0474(17) Uani 1 1 d . . .
H10D H -0.4051 0.0968 -0.3580 0.071 Uiso 1 1 calc R . .
H10E H -0.3235 0.1458 -0.3034 0.071 Uiso 1 1 calc R . .
H10F H -0.3336 0.0843 -0.2483 0.071 Uiso 1 1 calc R . .
C11B C -0.1964(5) 0.0281(3) -0.3569(5) 0.0312(14) Uani 1 1 d . . .
C12B C -0.2360(5) -0.0219(3) -0.2991(5) 0.0323(14) Uani 1 1 d . . .
H12C H -0.3128 -0.0326 -0.3297 0.039 Uiso 1 1 calc R . .
H12D H -0.2382 -0.0103 -0.2268 0.039 Uiso 1 1 calc R . .
C13B C -0.2262(5) -0.1244(3) -0.3462(5) 0.0306(13) Uani 1 1 d . . .
H13C H -0.2963 -0.1272 -0.3153 0.037 Uiso 1 1 calc R . .
H13D H -0.1825 -0.1603 -0.3283 0.037 Uiso 1 1 calc R . .
C14B C -0.2545(5) -0.1206(3) -0.4616(5) 0.0333(14) Uani 1 1 d . . .
C1B C 0.2561(5) -0.1544(3) -0.1413(5) 0.0297(14) Uani 1 1 d . . .
H1B H 0.2174 -0.1876 -0.1712 0.036 Uiso 1 1 calc R . .
C2B C 0.3016(5) -0.1501(3) -0.0421(5) 0.0323(15) Uani 1 1 d . . .
H2B H 0.3026 -0.1792 0.0095 0.039 Uiso 1 1 calc R . .
C3B C 0.4005(5) -0.0679(3) 0.0656(5) 0.0377(15) Uani 1 1 d . . .
H3D H 0.4351 -0.0310 0.0501 0.057 Uiso 1 1 calc R . .
H3E H 0.4578 -0.0942 0.0995 0.057 Uiso 1 1 calc R . .
H3F H 0.3442 -0.0607 0.1113 0.057 Uiso 1 1 calc R . .
C4B C 0.3300(5) -0.0688(3) -0.1237(4) 0.0289(13) Uani 1 1 d . . .
C5B C 0.3709(6) -0.0110(3) -0.1512(5) 0.0355(15) Uani 1 1 d . . .
H5C H 0.4512 -0.0134 -0.1585 0.043 Uiso 1 1 calc R . .
H5D H 0.3621 0.0172 -0.0960 0.043 Uiso 1 1 calc R . .
C6B C 0.3811(5) 0.0322(3) -0.3178(4) 0.0303(13) Uani 1 1 d . . .
H6C H 0.4404 0.0556 -0.2773 0.036 Uiso 1 1 calc R . .
H6D H 0.3382 0.0584 -0.3686 0.036 Uiso 1 1 calc R . .
C7B C 0.4357(5) -0.0163(3) -0.3753(5) 0.0339(15) Uani 1 1 d . . .
C23B C -0.0994(5) -0.0871(3) -0.2006(4) 0.0267(12) Uani 1 1 d . . .
H23C H -0.0548 -0.1228 -0.2062 0.032 Uiso 1 1 calc R . .
H23D H -0.1534 -0.0952 -0.1521 0.032 Uiso 1 1 calc R . .
C18B C -0.0219(5) -0.0384(2) -0.1572(4) 0.0259(13) Uani 1 1 d . . .
C17B C 0.0642(5) -0.0197(2) -0.2111(4) 0.0247(13) Uani 1 1 d . . .
C16B C 0.1357(5) 0.0251(3) -0.1670(4) 0.0275(13) Uani 1 1 d . . .
C22B C 0.1272(5) 0.0463(3) -0.0689(5) 0.0333(14) Uani 1 1 d . . .
H22B H 0.1795 0.0744 -0.0389 0.040 Uiso 1 1 calc R . .
C20B C 0.0426(6) 0.0269(3) -0.0137(5) 0.0341(15) Uani 1 1 d . . .
C21B C 0.0326(7) 0.0504(3) 0.0920(5) 0.0494(19) Uani 1 1 d . . .
H21D H -0.0312 0.0321 0.1181 0.074 Uiso 1 1 calc R . .
H21E H 0.0215 0.0926 0.0881 0.074 Uiso 1 1 calc R . .
H22F H 0.1012 0.0417 0.1385 0.074 Uiso 1 1 calc R . .
C19B C -0.0320(6) -0.0148(3) -0.0613(4) 0.0305(14) Uani 1 1 d . . .
H19B H -0.0918 -0.0274 -0.0266 0.037 Uiso 1 1 calc R . .
C15B C 0.2188(5) 0.0504(3) -0.2315(5) 0.0293(13) Uani 1 1 d . . .
H15C H 0.1784 0.0629 -0.2987 0.035 Uiso 1 1 calc R . .
H15D H 0.2538 0.0853 -0.1966 0.035 Uiso 1 1 calc R . .
C26B C 0.1284(6) 0.0267(4) -0.6268(6) 0.052(2) Uani 1 1 d . . .
H26D H 0.1822 0.0107 -0.6688 0.078 Uiso 1 1 calc R . .
H26F H 0.1536 0.0652 -0.6013 0.078 Uiso 1 1 calc R . .
H26E H 0.0551 0.0301 -0.6686 0.078 Uiso 1 1 calc R . .
C27B C 0.1197(5) -0.0136(3) -0.5362(4) 0.0285(13) Uani 1 1 d . . .
C24B C 0.1073(6) -0.2305(3) -0.4571(6) 0.0480(19) Uani 1 1 d . . .
H24F H 0.1847 -0.2406 -0.4645 0.072 Uiso 1 1 calc R . .
H24E H 0.0597 -0.2361 -0.5231 0.072 Uiso 1 1 calc R . .
H24D H 0.0811 -0.2557 -0.4051 0.072 Uiso 1 1 calc R . .
C25B C 0.1017(5) -0.1667(3) -0.4236(5) 0.0289(13) Uani 1 1 d . . .
Br1 Br 0.57722(11) 0.07271(6) 0.04338(11) 0.0622(4) Uani 0.67 1 d P A 1
Br1B Br 0.6313(2) 0.04523(12) -0.0237(3) 0.0670(8) Uani 0.33 1 d P B 2
Na1 Na 0.0590(2) 0.37461(13) -0.40127(19) 0.0329(5) Uani 1 1 d . . .
Na3 Na 0.3185(2) -0.10945(13) -0.5411(2) 0.0455(7) Uani 1 1 d . . .
Na2 Na 0.4407(2) 0.35536(12) -0.33772(19) 0.0374(6) Uani 1 1 d . . .
C99 C 0.4427(8) -0.2428(5) -0.5303(7) 0.072(3) Uani 1 1 d . . .
H99A H 0.4941 -0.2270 -0.4727 0.108 Uiso 1 1 calc R . .
H99B H 0.4825 -0.2707 -0.5685 0.108 Uiso 1 1 calc R . .
H99C H 0.3805 -0.2625 -0.5038 0.108 Uiso 1 1 calc R . .
O98 O 0.5256(4) 0.4400(3) -0.3919(4) 0.0536(13) Uani 1 1 d . . .
O99 O 0.4011(4) -0.1974(3) -0.5957(4) 0.0546(13) Uani 1 1 d . . .
C97 C 0.7941(10) 0.1524(7) 0.2338(11) 0.131(6) Uani 1 1 d . . .
H97A H 0.8640 0.1743 0.2356 0.197 Uiso 1 1 calc R . .
H97B H 0.8046 0.1128 0.2090 0.197 Uiso 1 1 calc R . .
H97C H 0.7729 0.1506 0.3032 0.197 Uiso 1 1 calc R . .
O97 O 0.7083(8) 0.1806(4) 0.1668(8) 0.127(3) Uani 1 1 d . . .
O96 O 0.4626(11) 0.0422(5) 0.2544(9) 0.072(4) Uani 0.50 1 d P . .
H96A H 0.4867 0.0411 0.1953 0.050 Uiso 0.50 1 d P . .
H96B H 0.4675 0.0126 0.2942 0.050 Uiso 0.50 1 d P . .
H97 H 0.6730 0.1560 0.1232 0.050 Uiso 1 1 d . . .
H98A H 0.5472 0.4353 -0.4517 0.050 Uiso 1 1 d . . .
H98B H 0.5520 0.4689 -0.3529 0.050 Uiso 1 1 d . . .
H99 H 0.3955 -0.2016 -0.6626 0.050 Uiso 1 1 d . . .

loop_
_atom_site_aniso_label
_atom_site_aniso_U_11
_atom_site_aniso_U_22
_atom_site_aniso_U_33
_atom_site_aniso_U_23
_atom_site_aniso_U_13
_atom_site_aniso_U_12
Ni1 0.0199(3) 0.0250(4) 0.0211(3) 0.0007(3) -0.0010(3) 0.0010(3)
Ni2 0.0208(4) 0.0291(4) 0.0182(3) -0.0002(3) -0.0006(3) 0.0028(3)
N1 0.018(2) 0.034(3) 0.023(3) 0.001(2) 0.0033(19) 0.001(2)
N2 0.034(3) 0.041(3) 0.021(3) 0.002(2) 0.003(2) -0.009(2)
N3 0.021(2) 0.021(2) 0.034(3) -0.004(2) -0.007(2) 0.0006(19)
N4 0.024(3) 0.031(3) 0.049(3) 0.006(2) 0.003(2) 0.005(2)
N5 0.024(3) 0.033(3) 0.024(3) 0.004(2) -0.0080(19) 0.000(2)
N6 0.024(3) 0.031(3) 0.016(2) -0.0004(19) 0.0024(19) 0.0037(19)
O1 0.025(2) 0.034(2) 0.0166(19) 0.0043(16) 0.0003(15) -0.0015(16)
O2 0.024(2) 0.032(2) 0.028(2) -0.0025(18) -0.0041(17) 0.0057(17)
O3 0.018(2) 0.044(3) 0.023(2) -0.0001(17) 0.0057(15) 0.0066(17)
O4 0.030(2) 0.026(2) 0.026(2) 0.0029(17) 0.0011(17) 0.0043(18)
O5 0.019(2) 0.030(2) 0.027(2) 0.0007(17) 0.0037(16) -0.0047(16)
O6 0.0191(19) 0.029(2) 0.030(2) 0.0010(19) 0.0023(15) -0.0037(18)
O7 0.030(2) 0.032(2) 0.041(3) 0.0021(19) 0.0016(19) 0.0066(18)
O8 0.019(2) 0.045(3) 0.022(2) 0.0001(18) 0.0005(16) 0.0084(17)
O9 0.031(2) 0.055(3) 0.031(2) 0.007(2) 0.0027(19) 0.020(2)
C1 0.031(3) 0.032(4) 0.032(3) -0.003(3) 0.007(3) -0.008(3)
C2 0.041(4) 0.046(4) 0.031(4) -0.010(3) 0.012(3) -0.008(3)
C3 0.055(4) 0.063(5) 0.026(3) 0.010(4) -0.013(3) -0.013(4)
C4 0.021(3) 0.045(4) 0.024(3) 0.002(3) -0.004(2) -0.010(3)
C5 0.022(3) 0.036(3) 0.019(3) 0.006(2) -0.007(2) -0.003(2)
C6 0.019(3) 0.029(3) 0.038(4) 0.001(3) 0.000(2) 0.005(2)
C7 0.022(3) 0.036(4) 0.025(3) -0.001(3) -0.003(2) 0.006(3)
C8 0.028(3) 0.039(4) 0.047(4) -0.008(3) -0.004(3) 0.004(3)
C9 0.039(4) 0.032(4) 0.065(5) -0.006(3) 0.002(3) 0.008(3)
C10 0.047(4) 0.048(4) 0.063(5) 0.015(4) 0.015(4) 0.005(3)
C11 0.019(3) 0.037(4) 0.028(3) -0.002(3) -0.005(2) 0.003(2)
C12 0.030(3) 0.030(3) 0.023(3) -0.005(2) 0.002(2) 0.002(2)
C13 0.039(4) 0.030(3) 0.018(3) 0.002(2) 0.004(2) 0.013(3)
C14 0.020(3) 0.041(4) 0.028(3) 0.002(3) 0.003(2) 0.002(3)
C15 0.026(3) 0.022(3) 0.029(3) 0.002(2) 0.000(2) 0.000(2)
C16 0.025(3) 0.023(3) 0.032(3) 0.000(2) -0.003(2) 0.000(2)
C17 0.029(3) 0.026(3) 0.020(3) 0.001(2) -0.007(2) -0.009(2)
C18 0.028(3) 0.033(3) 0.022(3) -0.003(2) 0.003(2) -0.003(2)
C19 0.035(4) 0.036(4) 0.027(3) 0.000(3) 0.005(3) -0.007(3)
C20 0.042(4) 0.036(4) 0.023(3) 0.000(3) -0.005(3) -0.003(3)
C21 0.055(5) 0.055(5) 0.033(4) 0.007(3) 0.009(3) 0.002(4)
C22 0.034(3) 0.024(3) 0.031(3) 0.004(2) -0.003(3) -0.003(2)
C23 0.031(3) 0.032(3) 0.014(3) -0.004(2) -0.001(2) -0.003(2)
C24 0.030(4) 0.068(5) 0.026(3) -0.019(3) 0.008(3) 0.005(3)
C25 0.027(3) 0.038(4) 0.026(3) -0.009(3) 0.000(3) 0.000(3)
C26 0.037(4) 0.024(3) 0.051(4) 0.002(3) 0.008(3) 0.002(3)
C27 0.039(4) 0.038(4) 0.018(3) 0.000(3) 0.001(3) 0.006(3)
Ni2B 0.0260(4) 0.0283(4) 0.0194(4) 0.0000(3) -0.0024(3) 0.0004(3)
Ni1B 0.0270(4) 0.0251(4) 0.0256(4) -0.0002(3) -0.0030(3) -0.0003(3)
N3B 0.033(3) 0.034(3) 0.021(3) -0.002(2) 0.000(2) 0.003(2)
N4B 0.032(3) 0.033(3) 0.049(3) -0.006(3) 0.001(2) 0.009(2)
N1B 0.027(3) 0.028(3) 0.035(3) 0.006(2) -0.005(2) 0.003(2)
N2B 0.017(2) 0.048(3) 0.023(3) 0.003(2) 0.0022(19) 0.000(2)
N6B 0.029(3) 0.028(3) 0.020(2) -0.006(2) -0.0020(19) -0.002(2)
N5B 0.023(3) 0.024(3) 0.031(3) 0.001(2) 0.003(2) -0.0009(19)
O1B 0.024(2) 0.027(2) 0.022(2) -0.0047(16) -0.0018(16) 0.0027(15)
O5B 0.034(2) 0.037(2) 0.023(2) -0.0026(17) 0.0008(17) -0.0049(18)
O4B 0.034(2) 0.036(2) 0.028(2) 0.0076(18) -0.0011(19) -0.0039(18)
O3B 0.032(3) 0.028(2) 0.029(2) -0.0039(17) -0.0031(18) -0.0051(17)
O2B 0.031(2) 0.029(2) 0.037(2) -0.0041(18) 0.0021(18) -0.0039(18)
O8B 0.032(2) 0.043(3) 0.017(2) -0.0035(18) -0.0025(16) -0.0012(19)
O9B 0.036(3) 0.064(3) 0.036(3) -0.011(2) -0.001(2) -0.009(2)
O6B 0.032(2) 0.033(2) 0.036(2) -0.004(2) -0.0027(17) 0.0000(19)
O7B 0.030(3) 0.051(3) 0.044(3) -0.005(2) 0.012(2) -0.009(2)
C8B 0.057(4) 0.032(4) 0.043(4) 0.011(3) 0.002(3) -0.001(3)
C9B 0.048(4) 0.041(4) 0.055(5) 0.007(3) 0.010(3) 0.004(3)
C10B 0.038(4) 0.040(4) 0.064(5) -0.009(3) 0.007(3) -0.001(3)
C11B 0.035(3) 0.029(3) 0.029(3) -0.002(3) 0.000(3) -0.001(3)
C12B 0.033(3) 0.035(4) 0.027(3) -0.001(3) -0.001(3) 0.002(3)
C13B 0.029(3) 0.033(3) 0.029(3) 0.002(3) -0.002(2) -0.009(3)
C14B 0.035(4) 0.040(4) 0.024(3) -0.013(3) 0.001(3) -0.003(3)
C1B 0.022(3) 0.027(3) 0.040(4) 0.004(3) 0.002(3) -0.003(2)
C2B 0.017(3) 0.041(4) 0.038(4) 0.012(3) 0.001(3) 0.008(3)
C3B 0.025(3) 0.057(4) 0.033(3) 0.000(3) 0.010(2) 0.005(3)
C4B 0.025(3) 0.034(3) 0.027(3) 0.005(3) 0.002(2) 0.006(3)
C5B 0.035(4) 0.039(4) 0.030(4) -0.005(3) -0.002(3) -0.003(3)
C6B 0.035(3) 0.031(3) 0.025(3) 0.004(3) 0.001(2) -0.006(3)
C7B 0.037(4) 0.034(4) 0.028(3) 0.000(3) -0.006(3) 0.006(3)
C23B 0.030(3) 0.027(3) 0.023(3) 0.000(2) 0.003(2) 0.000(2)
C18B 0.024(3) 0.026(3) 0.024(3) -0.003(2) -0.008(2) 0.003(2)
C17B 0.030(3) 0.021(3) 0.021(3) -0.002(2) -0.004(2) 0.004(2)
C16B 0.030(3) 0.026(3) 0.024(3) -0.005(2) -0.005(2) 0.004(2)
C22B 0.040(4) 0.028(3) 0.029(3) -0.003(3) -0.006(3) 0.002(3)
C20B 0.050(4) 0.031(3) 0.022(3) 0.001(3) 0.005(3) -0.001(3)
C21B 0.072(5) 0.048(4) 0.028(4) -0.014(3) 0.005(3) -0.014(4)
C19B 0.045(4) 0.028(3) 0.019(3) 0.006(2) 0.005(3) -0.008(3)
C15B 0.028(3) 0.028(3) 0.031(3) -0.005(3) 0.002(2) -0.004(2)
C26B 0.048(4) 0.059(5) 0.045(4) 0.029(4) -0.008(3) -0.013(4)
C27B 0.034(4) 0.029(3) 0.023(3) 0.002(3) 0.006(3) -0.005(3)
C24B 0.051(5) 0.031(4) 0.059(5) -0.008(3) -0.004(4) 0.003(3)
C25B 0.028(3) 0.026(3) 0.032(3) -0.001(3) -0.003(3) 0.000(3)
Br1 0.0560(7) 0.0553(7) 0.0659(8) 0.0322(7) -0.0259(6) -0.0247(6)
Br1B 0.0521(15) 0.0553(15) 0.088(2) 0.0255(15) -0.0102(14) -0.0240(12)
Na1 0.0274(11) 0.0469(14) 0.0238(11) 0.0091(10) 0.0012(8) 0.0060(10)
Na3 0.0383(15) 0.0610(19) 0.0358(15) -0.0128(13) 0.0003(11) 0.0008(13)
Na2 0.0287(14) 0.0534(17) 0.0303(14) 0.0090(12) 0.0043(10) 0.0038(11)
C99 0.065(6) 0.094(7) 0.056(5) 0.002(5) 0.003(4) -0.005(5)
O98 0.044(3) 0.055(3) 0.062(3) 0.014(3) 0.007(2) -0.007(3)
O99 0.057(3) 0.061(3) 0.047(3) 0.001(3) 0.012(2) -0.003(3)
C97 0.077(8) 0.166(14) 0.133(11) -0.028(10) -0.055(8) 0.047(8)
O97 0.114(7) 0.113(7) 0.141(8) -0.011(6) -0.031(6) 0.018(5)
O96 0.108(10) 0.049(7) 0.057(7) 0.028(5) 0.001(6) -0.020(6)

loop_
_atom_type_symbol
_atom_type_description
_atom_type_scat_dispersion_real
_atom_type_scat_dispersion_imag
_atom_type_scat_source
C C 0.0033 0.0016 'International Tables Vol C Tables 4.2.6.8 and 6.1.1.4'
H H 0.0000 0.0000 'International Tables Vol C Tables 4.2.6.8 and 6.1.1.4'
N N 0.0061 0.0033 'International Tables Vol C Tables 4.2.6.8 and 6.1.1.4'
O O 0.0106 0.0060 'International Tables Vol C Tables 4.2.6.8 and 6.1.1.4'
Ni Ni 0.3393 1.1124 'International Tables Vol C Tables 4.2.6.8 and 6.1.1.4'
Na Na 0.0362 0.0249 'International Tables Vol C Tables 4.2.6.8 and 6.1.1.4'
Br Br -0.2901 2.4595 'International Tables Vol C Tables 4.2.6.8 and 6.1.1.4'

loop_
_geom_angle_atom_site_label_1
_geom_angle_atom_site_label_2
_geom_angle_atom_site_label_3
_geom_angle
_geom_angle_site_symmetry_1
_geom_angle_site_symmetry_3
_geom_angle_publ_flag
O1 Ni1 O4 99.48(16) . . ?
O1 Ni1 N1 91.71(17) . . ?
O4 Ni1 N1 93.72(18) . . ?
O1 Ni1 O6 168.54(17) . . ?
O4 Ni1 O6 89.80(16) . . ?
N1 Ni1 O6 94.40(17) . . ?
O1 Ni1 O2 90.59(16) . . ?
O4 Ni1 O2 90.71(16) . . ?
N1 Ni1 O2 174.62(18) . . ?
O6 Ni1 O2 82.54(15) . . ?
O1 Ni1 N5 91.96(17) . . ?
O4 Ni1 N5 167.95(17) . . ?
N1 Ni1 N5 82.08(19) . . ?
O6 Ni1 N5 79.31(18) . . ?
O2 Ni1 N5 92.98(17) . . ?
O1 Ni1 Na2 133.97(11) . . ?
O4 Ni1 Na2 49.20(12) . . ?
N1 Ni1 Na2 119.00(15) . . ?
O6 Ni1 Na2 49.61(11) . . ?
O2 Ni1 Na2 62.13(13) . . ?
N5 Ni1 Na2 123.53(15) . . ?
O1 Ni2 N3 91.73(17) . . ?
O1 Ni2 O3 98.04(15) . . ?
N3 Ni2 O3 92.64(19) . . ?
O1 Ni2 O5 90.09(15) . . ?
N3 Ni2 O5 177.22(17) . . ?
O3 Ni2 O5 89.18(16) . . ?
O1 Ni2 O8 169.91(16) . . ?
N3 Ni2 O8 92.96(17) . . ?
O3 Ni2 O8 90.67(15) . . ?
O5 Ni2 O8 84.92(16) . . ?
O1 Ni2 N6 93.06(16) . . ?
N3 Ni2 N6 82.07(19) . . ?
O3 Ni2 N6 167.86(17) . . ?
O5 Ni2 N6 95.74(17) . . ?
O8 Ni2 N6 78.76(16) . . ?
O1 Ni2 Na1 130.83(12) . . ?
N3 Ni2 Na1 124.46(15) . . ?
O3 Ni2 Na1 53.52(12) . . ?
O5 Ni2 Na1 55.33(12) . . ?
O8 Ni2 Na1 51.90(12) . . ?
N6 Ni2 Na1 121.25(14) . . ?
C4 N1 C1 106.0(5) . . ?
C4 N1 Ni1 112.4(4) . . ?
C1 N1 Ni1 141.2(4) . . ?
C4 N2 C2 106.9(5) . . ?
C4 N2 C3 127.4(6) . . ?
C2 N2 C3 125.6(6) . . ?
C11 N3 C8 108.3(5) . . ?
C11 N3 Ni2 112.2(4) . . ?
C8 N3 Ni2 138.3(4) . . ?
C11 N4 C9 106.9(6) . . ?
C11 N4 C10 127.5(6) . . ?
C9 N4 C10 125.6(6) . . ?
C15 N5 C5 110.3(4) . . ?
C15 N5 C6 113.3(5) . . ?
C5 N5 C6 110.4(4) . . ?
C15 N5 Ni1 109.6(3) . . ?
C5 N5 Ni1 110.1(4) . . ?
C6 N5 Ni1 102.9(3) . . ?
C12 N6 C13 111.9(5) . . ?
C12 N6 C23 111.4(4) . . ?
C13 N6 C23 111.5(4) . . ?
C12 N6 Ni2 110.3(3) . . ?
C13 N6 Ni2 102.8(3) . . ?
C23 N6 Ni2 108.6(3) . . ?
C17 O1 Ni1 121.9(3) . . ?
C17 O1 Ni2 121.2(3) . . ?
Ni1 O1 Ni2 116.88(18) . . ?
C25 O2 Ni1 131.0(4) . . ?
C25 O2 Na2 104.7(4) . . ?
Ni1 O2 Na2 77.76(14) . . ?
C25 O3 Ni2 127.9(4) . . ?
C25 O3 Na1 137.5(4) . . ?
Ni2 O3 Na1 81.84(15) . . ?
C27 O4 Ni1 130.1(4) . . ?
C27 O4 Na2 129.7(4) . . ?
Ni1 O4 Na2 90.67(16) . . ?
C27 O5 Ni2 132.9(4) . . ?
C27 O5 Na1 101.9(3) . . ?
Ni2 O5 Na1 79.02(14) . . ?
C7 O6 Ni1 112.5(4) . . ?
C7 O6 Na2 124.5(4) . . ?
Ni1 O6 Na2 89.26(15) . . ?
C14 O8 Ni2 113.8(3) . . ?
C14 O8 Na1 123.3(4) . . ?
Ni2 O8 Na1 81.81(14) . . ?
C14 O9 Na3 128.3(4) . 2_554 ?
C2 C1 N1 110.7(6) . . ?
C2 C1 H1 124.7 . . ?
N1 C1 H1 124.7 . . ?
C1 C2 N2 105.5(6) . . ?
C1 C2 H2 127.3 . . ?
N2 C2 H2 127.3 . . ?
N2 C3 H3A 109.5 . . ?
N2 C3 H3B 109.5 . . ?
H3A C3 H3B 109.5 . . ?
N2 C3 H3C 109.5 . . ?
H3A C3 H3C 109.5 . . ?
H3B C3 H3C 109.5 . . ?
N1 C4 N2 110.9(6) . . ?
N1 C4 C5 122.6(5) . . ?
N2 C4 C5 126.2(5) . . ?
C4 C5 N5 108.9(5) . . ?
C4 C5 H5A 109.9 . . ?
N5 C5 H5A 109.9 . . ?
C4 C5 H5B 109.9 . . ?
N5 C5 H5B 109.9 . . ?
H5A C5 H5B 108.3 . . ?
C7 C6 N5 110.0(5) . . ?
C7 C6 H6A 109.7 . . ?
N5 C6 H6A 109.7 . . ?
C7 C6 H6B 109.7 . . ?
N5 C6 H6B 109.7 . . ?
H6A C6 H6B 108.2 . . ?
O7 C7 O6 124.6(6) . . ?
O7 C7 C6 116.7(5) . . ?
O6 C7 C6 118.6(5) . . ?
C9 C8 N3 107.4(6) . . ?
C9 C8 H8 126.3 . . ?
N3 C8 H8 126.3 . . ?
C8 C9 N4 106.5(6) . . ?
C8 C9 H9 126.8 . . ?
N4 C9 H9 126.8 . . ?
N4 C10 H10A 109.5 . . ?
N4 C10 H10B 109.5 . . ?
H10A C10 H10B 109.5 . . ?
N4 C10 H10C 109.5 . . ?
H10A C10 H10C 109.5 . . ?
H10B C10 H10C 109.5 . . ?
N3 C11 N4 110.9(5) . . ?
N3 C11 C12 122.6(6) . . ?
N4 C11 C12 126.5(6) . . ?
N6 C12 C11 108.9(5) . . ?
N6 C12 H12A 109.9 . . ?
C11 C12 H12A 109.9 . . ?
N6 C12 H12B 109.9 . . ?
C11 C12 H12B 109.9 . . ?
H12A C12 H12B 108.3 . . ?
N6 C13 C14 109.5(5) . . ?
N6 C13 H13A 109.8 . . ?
C14 C13 H13A 109.8 . . ?
N6 C13 H13B 109.8 . . ?
C14 C13 H13B 109.8 . . ?
H13A C13 H13B 108.2 . . ?
O9 C14 O8 125.6(5) . . ?
O9 C14 C13 118.9(5) . . ?
O8 C14 C13 115.4(5) . . ?
C16 C15 N5 112.3(5) . . ?
C16 C15 H15A 109.2 . . ?
N5 C15 H15A 109.2 . . ?
C16 C15 H15B 109.2 . . ?
N5 C15 H15B 109.2 . . ?
H15A C15 H15B 107.9 . . ?
C22 C16 C17 119.7(6) . . ?
C22 C16 C15 121.6(5) . . ?
C17 C16 C15 118.6(5) . . ?
O1 C17 C16 119.9(6) . . ?
O1 C17 C18 120.7(5) . . ?
C16 C17 C18 119.5(5) . . ?
C19 C18 C17 118.1(6) . . ?
C19 C18 C23 122.9(6) . . ?
C17 C18 C23 118.9(5) . . ?
C20 C19 C18 122.4(6) . . ?
C20 C19 H19 118.8 . . ?
C18 C19 H19 118.8 . . ?
C19 C20 C22 118.4(6) . . ?
C19 C20 C21 121.0(6) . . ?
C22 C20 C21 120.6(6) . . ?
C20 C21 H21A 109.5 . . ?
C20 C21 H21B 109.5 . . ?
H21A C21 H21B 109.5 . . ?
C20 C21 H21C 109.5 . . ?
H21A C21 H21C 109.5 . . ?
H21B C21 H21C 109.5 . . ?
C16 C22 C20 121.8(6) . . ?
C16 C22 H22 119.1 . . ?
C20 C22 H22 119.1 . . ?
C18 C23 N6 113.8(5) . . ?
C18 C23 H23A 108.8 . . ?
N6 C23 H23A 108.8 . . ?
C18 C23 H23B 108.8 . . ?
N6 C23 H23B 108.8 . . ?
H23A C23 H23B 107.7 . . ?
C25 C24 H24A 109.5 . . ?
C25 C24 H24B 109.5 . . ?
H24A C24 H24B 109.5 . . ?
C25 C24 H24C 109.5 . . ?
H24A C24 H24C 109.5 . . ?
H24B C24 H24C 109.5 . . ?
O2 C25 O3 126.5(6) . . ?
O2 C25 C24 117.7(6) . . ?
O3 C25 C24 115.8(5) . . ?
C27 C26 H26A 109.5 . . ?
C27 C26 H26B 109.5 . . ?
H26A C26 H26B 109.5 . . ?
C27 C26 H26C 109.5 . . ?
H26A C26 H26C 109.5 . . ?
H26B C26 H26C 109.5 . . ?
O4 C27 O5 124.3(6) . . ?
O4 C27 C26 118.0(6) . . ?
O5 C27 C26 117.6(6) . . ?
O4 C27 Na1 115.3(4) . . ?
O5 C27 Na1 53.0(3) . . ?
C26 C27 Na1 99.8(4) . . ?
O1B Ni2B N3B 95.64(17) . . ?
O1B Ni2B O5B 98.18(16) . . ?
N3B Ni2B O5B 90.93(19) . . ?
O1B Ni2B O8B 169.27(17) . . ?
N3B Ni2B O8B 91.42(18) . . ?
O5B Ni2B O8B 89.76(16) . . ?
O1B Ni2B N6B 92.64(16) . . ?
N3B Ni2B N6B 82.64(19) . . ?
O5B Ni2B N6B 167.93(18) . . ?
O8B Ni2B N6B 80.24(16) . . ?
O1B Ni2B O3B 89.43(15) . . ?
N3B Ni2B O3B 174.90(18) . . ?
O5B Ni2B O3B 88.80(17) . . ?
O8B Ni2B O3B 83.49(16) . . ?
N6B Ni2B O3B 96.70(18) . . ?
O1B Ni2B Na1 130.61(12) . 2_544 ?
N3B Ni2B Na1 120.31(14) . 2_544 ?
O5B Ni2B Na1 52.82(13) . 2_544 ?
O8B Ni2B Na1 50.29(13) . 2_544 ?
N6B Ni2B Na1 122.44(14) . 2_544 ?
O3B Ni2B Na1 55.88(12) . 2_544 ?
O1B Ni1B O2B 99.71(16) . . ?
O1B Ni1B N1B 92.72(18) . . ?
O2B Ni1B N1B 93.61(19) . . ?
O1B Ni1B O4B 89.74(16) . . ?
O2B Ni1B O4B 91.81(18) . . ?
N1B Ni1B O4B 173.59(19) . . ?
O1B Ni1B O6B 167.15(17) . . ?
O2B Ni1B O6B 90.07(17) . . ?
N1B Ni1B O6B 94.97(19) . . ?
O4B Ni1B O6B 81.58(17) . . ?
O1B Ni1B N5B 92.00(17) . . ?
O2B Ni1B N5B 167.65(18) . . ?
N1B Ni1B N5B 81.83(19) . . ?
O4B Ni1B N5B 92.17(18) . . ?
O6B Ni1B N5B 78.96(18) . . ?
O1B Ni1B Na3 131.89(12) . . ?
O2B Ni1B Na3 51.85(13) . . ?
N1B Ni1B Na3 122.90(16) . . ?
O4B Ni1B Na3 58.62(14) . . ?
O6B Ni1B Na3 49.95(12) . . ?
N5B Ni1B Na3 121.66(14) . . ?
C11B N3B C8B 106.2(6) . . ?
C11B N3B Ni2B 113.8(4) . . ?
C8B N3B Ni2B 139.8(5) . . ?
C11B N4B C9B 106.1(6) . . ?
C11B N4B C10B 128.3(6) . . ?
C9B N4B C10B 125.7(6) . . ?
C4B N1B C1B 105.9(5) . . ?
C4B N1B Ni1B 112.0(4) . . ?
C1B N1B Ni1B 141.9(4) . . ?
C4B N2B C2B 107.2(5) . . ?
C4B N2B C3B 126.1(6) . . ?
C2B N2B C3B 126.8(5) . . ?
C23B N6B C13B 111.4(5) . . ?
C23B N6B C12B 112.6(4) . . ?
C13B N6B C12B 110.2(5) . . ?
C23B N6B Ni2B 110.7(4) . . ?
C13B N6B Ni2B 102.2(3) . . ?
C12B N6B Ni2B 109.3(4) . . ?
C6B N5B C15B 112.1(5) . . ?
C6B N5B C5B 110.8(5) . . ?
C15B N5B C5B 111.6(5) . . ?
C6B N5B Ni1B 102.9(4) . . ?
C15B N5B Ni1B 109.1(3) . . ?
C5B N5B Ni1B 109.9(4) . . ?
C17B O1B Ni2B 122.6(4) . . ?
C17B O1B Ni1B 120.8(3) . . ?
Ni2B O1B Ni1B 116.51(18) . . ?
C27B O5B Ni2B 127.1(4) . . ?
C27B O5B Na1 139.4(4) . 2_544 ?
Ni2B O5B Na1 82.55(16) . 2_544 ?
C27B O4B Ni1B 131.3(4) . . ?
C27B O4B Na3 101.2(4) . . ?
Ni1B O4B Na3 81.72(15) . . ?
C25B O3B Ni2B 131.4(4) . . ?
C25B O3B Na1 101.0(4) . 2_544 ?
Ni2B O3B Na1 78.19(15) . 2_544 ?
C25B O2B Ni1B 128.0(4) . . ?
C25B O2B Na3 128.5(4) . . ?
Ni1B O2B Na3 89.07(16) . . ?
C14B O8B Ni2B 113.6(3) . . ?
C14B O8B Na1 124.9(4) . 2_544 ?
Ni2B O8B Na1 84.12(16) . 2_544 ?
C14B O9B Na2 132.9(5) . 2_544 ?
C7B O6B Ni1B 111.6(4) . . ?
C7B O6B Na3 115.9(4) . . ?
Ni1B O6B Na3 89.64(15) . . ?
N3B C8B C9B 110.3(7) . . ?
N3B C8B H8B 124.9 . . ?
C9B C8B H8B 124.9 . . ?
C8B C9B N4B 105.2(6) . . ?
C8B C9B H9B 127.4 . . ?
N4B C9B H9B 127.4 . . ?
N4B C10B H10D 109.5 . . ?
N4B C10B H10E 109.5 . . ?
H10D C10B H10E 109.5 . . ?
N4B C10B H10F 109.5 . . ?
H10D C10B H10F 109.5 . . ?
H10E C10B H10F 109.5 . . ?
N3B C11B N4B 112.2(6) . . ?
N3B C11B C12B 121.8(6) . . ?
N4B C11B C12B 125.8(6) . . ?
C11B C12B N6B 111.3(5) . . ?
C11B C12B H12C 109.4 . . ?
N6B C12B H12C 109.4 . . ?
C11B C12B H12D 109.4 . . ?
N6B C12B H12D 109.4 . . ?
H12C C12B H12D 108.0 . . ?
N6B C13B C14B 112.6(5) . . ?
N6B C13B H13C 109.1 . . ?
C14B C13B H13C 109.1 . . ?
N6B C13B H13D 109.1 . . ?
C14B C13B H13D 109.1 . . ?
H13C C13B H13D 107.8 . . ?
O9B C14B O8B 126.0(6) . . ?
O9B C14B C13B 118.1(6) . . ?
O8B C14B C13B 115.7(5) . . ?
C2B C1B N1B 110.4(6) . . ?
C2B C1B H1B 124.8 . . ?
N1B C1B H1B 124.8 . . ?
C1B C2B N2B 106.0(5) . . ?
C1B C2B H2B 127.0 . . ?
N2B C2B H2B 127.0 . . ?
N2B C3B H3D 109.5 . . ?
N2B C3B H3E 109.5 . . ?
H3D C3B H3E 109.5 . . ?
N2B C3B H3F 109.5 . . ?
H3D C3B H3F 109.5 . . ?
H3E C3B H3F 109.5 . . ?
N1B C4B N2B 110.4(5) . . ?
N1B C4B C5B 122.5(5) . . ?
N2B C4B C5B 127.0(6) . . ?
C4B C5B N5B 109.6(5) . . ?
C4B C5B H5C 109.7 . . ?
N5B C5B H5C 109.7 . . ?
C4B C5B H5D 109.7 . . ?
N5B C5B H5D 109.7 . . ?
H5C C5B H5D 108.2 . . ?
N5B C6B C7B 112.1(5) . . ?
N5B C6B H6C 109.2 . . ?
C7B C6B H6C 109.2 . . ?
N5B C6B H6D 109.2 . . ?
C7B C6B H6D 109.2 . . ?
H6C C6B H6D 107.9 . . ?
O7B C7B O6B 125.8(6) . . ?
O7B C7B C6B 117.5(6) . . ?
O6B C7B C6B 116.7(6) . . ?
N6B C23B C18B 113.2(5) . . ?
N6B C23B H23C 108.9 . . ?
C18B C23B H23C 108.9 . . ?
N6B C23B H23D 108.9 . . ?
C18B C23B H23D 108.9 . . ?
H23C C23B H23D 107.8 . . ?
C19B C18B C17B 119.9(5) . . ?
C19B C18B C23B 120.1(5) . . ?
C17B C18B C23B 119.9(5) . . ?
O1B C17B C18B 121.5(5) . . ?
O1B C17B C16B 120.5(5) . . ?
C18B C17B C16B 118.0(5) . . ?
C22B C16B C17B 121.0(6) . . ?
C22B C16B C15B 121.3(5) . . ?
C17B C16B C15B 117.7(5) . . ?
C16B C22B C20B 121.1(6) . . ?
C16B C22B H22B 119.5 . . ?
C20B C22B H22B 119.5 . . ?
C19B C20B C22B 117.1(6) . . ?
C19B C20B C21B 121.8(6) . . ?
C22B C20B C21B 121.1(6) . . ?
C20B C21B H21D 109.5 . . ?
C20B C21B H21E 109.5 . . ?
H21D C21B H21E 109.5 . . ?
C20B C21B H22F 109.5 . . ?
H21D C21B H22F 109.5 . . ?
H21E C21B H22F 109.5 . . ?
C18B C19B C20B 122.6(6) . . ?
C18B C19B H19B 118.7 . . ?
C20B C19B H19B 118.7 . . ?
N5B C15B C16B 112.7(5) . . ?
N5B C15B H15C 109.1 . . ?
C16B C15B H15C 109.1 . . ?
N5B C15B H15D 109.1 . . ?
C16B C15B H15D 109.1 . . ?
H15C C15B H15D 107.8 . . ?
C27B C26B H26D 109.5 . . ?
C27B C26B H26F 109.5 . . ?
H26D C26B H26F 109.5 . . ?
C27B C26B H26E 109.5 . . ?
H26D C26B H26E 109.5 . . ?
H26F C26B H26E 109.5 . . ?
O4B C27B O5B 126.5(6) . . ?
O4B C27B C26B 116.8(6) . . ?
O5B C27B C26B 116.7(6) . . ?
C25B C24B H24F 109.5 . . ?
C25B C24B H24E 109.5 . . ?
H24F C24B H24E 109.5 . . ?
C25B C24B H24D 109.5 . . ?
H24F C24B H24D 109.5 . . ?
H24E C24B H24D 109.5 . . ?
O3B C25B O2B 127.6(6) . . ?
O3B C25B C24B 117.1(6) . . ?
O2B C25B C24B 115.3(6) . . ?
O3B C25B Na1 54.5(3) . 2_544 ?
O2B C25B Na1 116.0(4) . 2_544 ?
C24B C25B Na1 97.7(4) . 2_544 ?
O8B Na1 O8 178.9(2) 2_554 . ?
O8B Na1 O5B 79.33(17) 2_554 2_554 ?
O8 Na1 O5B 99.59(17) . 2_554 ?
O8B Na1 O3 101.89(18) 2_554 . ?
O8 Na1 O3 79.18(16) . . ?
O5B Na1 O3 175.9(2) 2_554 . ?
O8B Na1 O5 106.34(17) 2_554 . ?
O8 Na1 O5 74.13(15) . . ?
O5B Na1 O5 108.04(17) 2_554 . ?
O3 Na1 O5 75.45(15) . . ?
O8B Na1 O3B 73.18(16) 2_554 2_554 ?
O8 Na1 O3B 106.41(17) . 2_554 ?
O5B Na1 O3B 75.43(15) 2_554 2_554 ?
O3 Na1 O3B 101.11(17) . 2_554 ?
O5 Na1 O3B 176.4(2) . 2_554 ?
O8B Na1 Ni2 134.73(14) 2_554 . ?
O8 Na1 Ni2 46.29(11) . . ?
O5B Na1 Ni2 136.55(15) 2_554 . ?
O3 Na1 Ni2 44.65(10) . . ?
O5 Na1 Ni2 45.65(10) . . ?
O3B Na1 Ni2 132.27(15) 2_554 . ?
O8B Na1 Ni2B 45.59(11) 2_554 2_554 ?
O8 Na1 Ni2B 133.41(14) . 2_554 ?
O5B Na1 Ni2B 44.63(11) 2_554 2_554 ?
O3 Na1 Ni2B 134.04(14) . 2_554 ?
O5 Na1 Ni2B 136.12(15) . 2_554 ?
O3B Na1 Ni2B 45.93(11) 2_554 2_554 ?
Ni2 Na1 Ni2B 178.16(12) . 2_554 ?
O8B Na1 C27 81.38(18) 2_554 . ?
O8 Na1 C27 99.12(18) . . ?
O5B Na1 C27 106.12(19) 2_554 . ?
O3 Na1 C27 77.95(17) . . ?
O5 Na1 C27 25.07(15) . . ?
O3B Na1 C27 153.84(19) 2_554 . ?
Ni2 Na1 C27 64.47(14) . . ?
Ni2B Na1 C27 117.01(16) 2_554 . ?
O8B Na1 C25B 97.63(18) 2_554 2_554 ?
O8 Na1 C25B 81.92(18) . 2_554 ?
O5B Na1 C25B 77.15(17) 2_554 2_554 ?
O3 Na1 C25B 98.79(18) . 2_554 ?
O5 Na1 C25B 156.00(19) . 2_554 ?
O3B Na1 C25B 24.58(16) 2_554 2_554 ?
Ni2 Na1 C25B 114.48(15) . 2_554 ?
Ni2B Na1 C25B 63.97(13) 2_554 2_554 ?
C27 Na1 C25B 176.3(2) . 2_554 ?
O9 Na3 O99 89.99(19) 2_544 . ?
O9 Na3 O98 87.96(18) 2_544 2_644 ?
O99 Na3 O98 84.98(19) . 2_644 ?
O9 Na3 O6B 149.8(2) 2_544 . ?
O99 Na3 O6B 118.81(19) . . ?
O98 Na3 O6B 86.06(17) 2_644 . ?
O9 Na3 O2B 111.33(17) 2_544 . ?
O99 Na3 O2B 105.97(19) . . ?
O98 Na3 O2B 157.36(19) 2_644 . ?
O6B Na3 O2B 71.31(15) . . ?
O9 Na3 O4B 90.42(18) 2_544 . ?
O99 Na3 O4B 172.9(2) . . ?
O98 Na3 O4B 102.15(18) 2_644 . ?
O6B Na3 O4B 62.18(14) . . ?
O2B Na3 O4B 67.29(14) . . ?
O9 Na3 Ni1B 123.38(16) 2_544 . ?
O99 Na3 Ni1B 135.95(16) . . ?
O98 Na3 Ni1B 120.39(15) 2_644 . ?
O6B Na3 Ni1B 40.41(10) . . ?
O2B Na3 Ni1B 39.08(10) . . ?
O4B Na3 Ni1B 39.66(9) . . ?
O9 Na3 Na2 88.74(14) 2_544 2_644 ?
O99 Na3 Na2 44.38(14) . 2_644 ?
O98 Na3 Na2 40.60(14) 2_644 2_644 ?
O6B Na3 Na2 105.30(13) . 2_644 ?
O2B Na3 Na2 145.77(15) . 2_644 ?
O4B Na3 Na2 142.75(14) . 2_644 ?
Ni1B Na3 Na2 145.39(9) . 2_644 ?
O9B Na2 O98 89.0(2) 2_554 . ?
O9B Na2 O4 106.74(18) 2_554 . ?
O98 Na2 O4 110.5(2) . . ?
O9B Na2 O6 145.0(2) 2_554 . ?
O98 Na2 O6 124.08(18) . . ?
O4 Na2 O6 74.51(14) . . ?
O9B Na2 O99 91.06(19) 2_554 2_654 ?
O98 Na2 O99 84.9(2) . 2_654 ?
O4 Na2 O99 156.21(19) . 2_654 ?
O6 Na2 O99 81.85(17) . 2_654 ?
O9B Na2 O2 85.63(17) 2_554 . ?
O98 Na2 O2 173.14(18) . . ?
O4 Na2 O2 67.20(14) . . ?
O6 Na2 O2 62.15(13) . . ?
O99 Na2 O2 99.45(18) 2_654 . ?
O9B Na2 Ni1 119.19(16) 2_554 . ?
O98 Na2 Ni1 141.78(17) . . ?
O4 Na2 Ni1 40.13(10) . . ?
O6 Na2 Ni1 41.13(9) . . ?
O99 Na2 Ni1 117.21(16) 2_654 . ?
O2 Na2 Ni1 40.11(9) . . ?
O9B Na2 Na3 89.85(15) 2_554 2_654 ?
O98 Na2 Na3 42.93(15) . 2_654 ?
O4 Na2 Na3 149.54(15) . 2_654 ?
O6 Na2 Na3 106.36(12) . 2_654 ?
O99 Na2 Na3 41.94(15) 2_654 2_654 ?
O2 Na2 Na3 141.10(13) . 2_654 ?
Ni1 Na2 Na3 147.28(8) . 2_654 ?
O99 C99 H99A 109.5 . . ?
O99 C99 H99B 109.5 . . ?
H99A C99 H99B 109.5 . . ?
O99 C99 H99C 109.5 . . ?
H99A C99 H99C 109.5 . . ?
H99B C99 H99C 109.5 . . ?
Na2 O98 Na3 96.5(2) . 2_654 ?
Na2 O98 H98A 111.6 . . ?
Na3 O98 H98A 43.9 2_654 . ?
Na2 O98 H98B 126.3 . . ?
Na3 O98 H98B 108.9 2_654 . ?
H98A O98 H98B 119.6 . . ?
C99 O99 Na3 124.8(5) . . ?
C99 O99 Na2 110.2(5) . 2_644 ?
Na3 O99 Na2 93.7(2) . 2_644 ?
C99 O99 H99 120.3 . . ?
Na3 O99 H99 114.4 . . ?
Na2 O99 H99 70.3 2_644 . ?
O97 C97 H97A 109.5 . . ?
O97 C97 H97B 109.5 . . ?
H97A C97 H97B 109.5 . . ?
O97 C97 H97C 109.5 . . ?
H97A C97 H97C 109.5 . . ?
H97B C97 H97C 109.5 . . ?
C97 O97 H97 111.1 . . ?
H96A O96 H96B 121.5 . . ?

loop_
_geom_bond_atom_site_label_1
_geom_bond_atom_site_label_2
_geom_bond_distance
_geom_bond_site_symmetry_2
_geom_bond_publ_flag
Ni1 O1 1.992(4) . ?
Ni1 O4 2.039(4) . ?
Ni1 N1 2.056(5) . ?
Ni1 O6 2.080(4) . ?
Ni1 O2 2.085(4) . ?
Ni1 N5 2.122(5) . ?
Ni1 Na2 3.162(3) . ?
Ni2 O1 1.994(4) . ?
Ni2 N3 2.043(5) . ?
Ni2 O3 2.045(4) . ?
Ni2 O5 2.098(4) . ?
Ni2 O8 2.103(4) . ?
Ni2 N6 2.124(5) . ?
Ni2 Na1 2.880(3) . ?
N1 C4 1.317(8) . ?
N1 C1 1.363(8) . ?
N2 C4 1.358(7) . ?
N2 C2 1.384(9) . ?
N2 C3 1.470(8) . ?
N3 C11 1.309(8) . ?
N3 C8 1.383(8) . ?
N4 C11 1.347(9) . ?
N4 C9 1.401(9) . ?
N4 C10 1.430(9) . ?
N5 C15 1.496(7) . ?
N5 C5 1.497(7) . ?
N5 C6 1.505(8) . ?
N6 C12 1.473(8) . ?
N6 C13 1.485(7) . ?
N6 C23 1.493(7) . ?
O1 C17 1.337(7) . ?
O2 C25 1.255(7) . ?
O2 Na2 2.860(5) . ?
O3 C25 1.268(7) . ?
O3 Na1 2.339(5) . ?
O4 C27 1.253(7) . ?
O4 Na2 2.394(5) . ?
O5 C27 1.280(8) . ?
O5 Na1 2.413(5) . ?
O6 C7 1.267(7) . ?
O6 Na2 2.409(4) . ?
O7 C7 1.263(7) . ?
O8 C14 1.288(7) . ?
O8 Na1 2.290(5) . ?
O9 C14 1.230(7) . ?
O9 Na3 2.299(5) 2_554 ?
C1 C2 1.351(9) . ?
C1 H1 0.9500 . ?
C2 H2 0.9500 . ?
C3 H3A 0.9800 . ?
C3 H3B 0.9800 . ?
C3 H3C 0.9800 . ?
C4 C5 1.492(9) . ?
C5 H5A 0.9900 . ?
C5 H5B 0.9900 . ?
C6 C7 1.502(9) . ?
C6 H6A 0.9900 . ?
C6 H6B 0.9900 . ?
C8 C9 1.377(10) . ?
C8 H8 0.9500 . ?
C9 H9 0.9500 . ?
C10 H10A 0.9800 . ?
C10 H10B 0.9800 . ?
C10 H10C 0.9800 . ?
C11 C12 1.497(8) . ?
C12 H12A 0.9900 . ?
C12 H12B 0.9900 . ?
C13 C14 1.539(8) . ?
C13 H13A 0.9900 . ?
C13 H13B 0.9900 . ?
C15 C16 1.496(8) . ?
C15 H15A 0.9900 . ?
C15 H15B 0.9900 . ?
C16 C22 1.386(8) . ?
C16 C17 1.410(8) . ?
C17 C18 1.423(9) . ?
C18 C19 1.404(8) . ?
C18 C23 1.477(8) . ?
C19 C20 1.382(9) . ?
C19 H19 0.9500 . ?
C20 C22 1.389(9) . ?
C20 C21 1.511(9) . ?
C21 H21A 0.9800 . ?
C21 H21B 0.9800 . ?
C21 H21C 0.9800 . ?
C22 H22 0.9500 . ?
C23 H23A 0.9900 . ?
C23 H23B 0.9900 . ?
C24 C25 1.534(8) . ?
C24 H24A 0.9800 . ?
C24 H24B 0.9800 . ?
C24 H24C 0.9800 . ?
C26 C27 1.495(9) . ?
C26 H26A 0.9800 . ?
C26 H26B 0.9800 . ?
C26 H26C 0.9800 . ?
C27 Na1 2.955(7) . ?
Ni2B O1B 1.994(4) . ?
Ni2B N3B 2.032(5) . ?
Ni2B O5B 2.053(4) . ?
Ni2B O8B 2.080(4) . ?
Ni2B N6B 2.117(5) . ?
Ni2B O3B 2.126(4) . ?
Ni2B Na1 2.897(3) 2_544 ?
Ni1B O1B 2.022(4) . ?
Ni1B O2B 2.036(4) . ?
Ni1B N1B 2.054(5) . ?
Ni1B O4B 2.083(4) . ?
Ni1B O6B 2.094(4) . ?
Ni1B N5B 2.138(5) . ?
Ni1B Na3 3.230(3) . ?
N3B C11B 1.301(8) . ?
N3B C8B 1.351(8) . ?
N4B C11B 1.343(8) . ?
N4B C9B 1.392(9) . ?
N4B C10B 1.455(9) . ?
N1B C4B 1.339(8) . ?
N1B C1B 1.368(8) . ?
N2B C4B 1.351(7) . ?
N2B C2B 1.389(8) . ?
N2B C3B 1.470(8) . ?
N6B C23B 1.465(7) . ?
N6B C13B 1.484(8) . ?
N6B C12B 1.493(8) . ?
N5B C6B 1.460(7) . ?
N5B C15B 1.469(8) . ?
N5B C5B 1.480(8) . ?
O1B C17B 1.322(7) . ?
O5B C27B 1.259(7) . ?
O5B Na1 2.328(5) 2_544 ?
O4B C27B 1.247(7) . ?
O4B Na3 2.786(5) . ?
O3B C25B 1.252(7) . ?
O3B Na1 2.450(5) 2_544 ?
O2B C25B 1.267(7) . ?
O2B Na3 2.540(5) . ?
O8B C14B 1.288(8) . ?
O8B Na1 2.240(5) 2_544 ?
O9B C14B 1.240(8) . ?
O9B Na2 2.296(5) 2_544 ?
O6B C7B 1.272(8) . ?
O6B Na3 2.472(5) . ?
O7B C7B 1.266(8) . ?
C8B C9B 1.359(10) . ?
C8B H8B 0.9500 . ?
C9B H9B 0.9500 . ?
C10B H10D 0.9800 . ?
C10B H10E 0.9800 . ?
C10B H10F 0.9800 . ?
C11B C12B 1.491(9) . ?
C12B H12C 0.9900 . ?
C12B H12D 0.9900 . ?
C13B C14B 1.509(8) . ?
C13B H13C 0.9900 . ?
C13B H13D 0.9900 . ?
C1B C2B 1.347(9) . ?
C1B H1B 0.9500 . ?
C2B H2B 0.9500 . ?
C3B H3D 0.9800 . ?
C3B H3E 0.9800 . ?
C3B H3F 0.9800 . ?
C4B C5B 1.478(9) . ?
C5B H5C 0.9900 . ?
C5B H5D 0.9900 . ?
C6B C7B 1.544(9) . ?
C6B H6C 0.9900 . ?
C6B H6D 0.9900 . ?
C23B C18B 1.519(8) . ?
C23B H23C 0.9900 . ?
C23B H23D 0.9900 . ?
C18B C19B 1.392(8) . ?
C18B C17B 1.402(9) . ?
C17B C16B 1.415(8) . ?
C16B C22B 1.394(9) . ?
C16B C15B 1.515(8) . ?
C22B C20B 1.403(9) . ?
C22B H22B 0.9500 . ?
C20B C19B 1.402(9) . ?
C20B C21B 1.509(9) . ?
C21B H21D 0.9800 . ?
C21B H21E 0.9800 . ?
C21B H22F 0.9800 . ?
C19B H19B 0.9500 . ?
C15B H15C 0.9900 . ?
C15B H15D 0.9900 . ?
C26B C27B 1.522(9) . ?
C26B H26D 0.9800 . ?
C26B H26F 0.9800 . ?
C26B H26E 0.9800 . ?
C24B C25B 1.535(9) . ?
C24B H24F 0.9800 . ?
C24B H24E 0.9800 . ?
C24B H24D 0.9800 . ?
C25B Na1 2.956(6) 2_544 ?
Na1 O8B 2.240(5) 2_554 ?
Na1 O5B 2.328(5) 2_554 ?
Na1 O3B 2.450(5) 2_554 ?
Na1 Ni2B 2.897(3) 2_554 ?
Na1 C25B 2.956(6) 2_554 ?
Na3 O9 2.299(5) 2_544 ?
Na3 O99 2.406(6) . ?
Na3 O98 2.462(6) 2_644 ?
Na3 Na2 3.593(3) 2_644 ?
Na2 O9B 2.296(5) 2_554 ?
Na2 O98 2.353(6) . ?
Na2 O99 2.518(6) 2_654 ?
Na2 Na3 3.593(3) 2_654 ?
C99 O99 1.401(11) . ?
C99 H99A 0.9800 . ?
C99 H99B 0.9800 . ?
C99 H99C 0.9800 . ?
O98 Na3 2.462(6) 2_654 ?
O98 H98A 0.8670 . ?
O98 H98B 0.8725 . ?
O99 Na2 2.518(6) 2_644 ?
O99 H99 0.8763 . ?
C97 O97 1.422(13) . ?
C97 H97A 0.9800 . ?
C97 H97B 0.9800 . ?
C97 H97C 0.9800 . ?
O97 H97 0.8723 . ?
O96 H96A 0.8646 . ?
O96 H96B 0.8551 . ?

loop_
_geom_hbond_atom_site_label_D
_geom_hbond_atom_site_label_H
_geom_hbond_atom_site_label_A
_geom_hbond_distance_DH
_geom_hbond_distance_HA
_geom_hbond_distance_DA
_geom_hbond_angle_DHA
_geom_hbond_site_symmetry_A
O96 H96A Br1 0.86 2.51 3.335(12) 160.2 .
O96 H96B O98 0.86 2.10 2.955(11) 178.4 2_645
O97 H97 Br1 0.87 2.40 3.253(9) 164.8 .
O99 H99 O7 0.88 2.04 2.792(7) 143.1 2_644
O99 H99 O6 0.88 2.46 3.229(6) 146.9 2_644

loop_
_geom_torsion_atom_site_label_1
_geom_torsion_atom_site_label_2
_geom_torsion_atom_site_label_3
_geom_torsion_atom_site_label_4
_geom_torsion
_geom_torsion_site_symmetry_1
_geom_torsion_site_symmetry_2
_geom_torsion_site_symmetry_3
_geom_torsion_site_symmetry_4
_geom_torsion_publ_flag
O1 Ni1 N1 C4 94.0(4) . . . . ?
O4 Ni1 N1 C4 -166.4(4) . . . . ?
O6 Ni1 N1 C4 -76.3(4) . . . . ?
O2 Ni1 N1 C4 -21(2) . . . . ?
N5 Ni1 N1 C4 2.2(4) . . . . ?
Na2 Ni1 N1 C4 -121.8(4) . . . . ?
O1 Ni1 N1 C1 -77.3(6) . . . . ?
O4 Ni1 N1 C1 22.3(6) . . . . ?
O6 Ni1 N1 C1 112.4(6) . . . . ?
O2 Ni1 N1 C1 167.4(17) . . . . ?
N5 Ni1 N1 C1 -169.1(7) . . . . ?
Na2 Ni1 N1 C1 66.8(6) . . . . ?
O1 Ni2 N3 C11 92.8(4) . . . . ?
O3 Ni2 N3 C11 -169.1(4) . . . . ?
O5 Ni2 N3 C11 -38(4) . . . . ?
O8 Ni2 N3 C11 -78.3(4) . . . . ?
N6 Ni2 N3 C11 -0.1(4) . . . . ?
Na1 Ni2 N3 C11 -122.7(4) . . . . ?
O1 Ni2 N3 C8 -72.8(6) . . . . ?
O3 Ni2 N3 C8 25.3(6) . . . . ?
O5 Ni2 N3 C8 156(3) . . . . ?
O8 Ni2 N3 C8 116.1(6) . . . . ?
N6 Ni2 N3 C8 -165.7(6) . . . . ?
Na1 Ni2 N3 C8 71.7(6) . . . . ?
O1 Ni1 N5 C15 17.0(4) . . . . ?
O4 Ni1 N5 C15 178.7(7) . . . . ?
N1 Ni1 N5 C15 108.4(4) . . . . ?
O6 Ni1 N5 C15 -155.5(4) . . . . ?
O2 Ni1 N5 C15 -73.7(4) . . . . ?
Na2 Ni1 N5 C15 -131.9(3) . . . . ?
O1 Ni1 N5 C5 -104.5(4) . . . . ?
O4 Ni1 N5 C5 57.2(10) . . . . ?
N1 Ni1 N5 C5 -13.1(4) . . . . ?
O6 Ni1 N5 C5 83.0(4) . . . . ?
O2 Ni1 N5 C5 164.8(4) . . . . ?
Na2 Ni1 N5 C5 106.6(4) . . . . ?
O1 Ni1 N5 C6 137.8(3) . . . . ?
O4 Ni1 N5 C6 -60.5(10) . . . . ?
N1 Ni1 N5 C6 -130.7(3) . . . . ?
O6 Ni1 N5 C6 -34.7(3) . . . . ?
O2 Ni1 N5 C6 47.1(3) . . . . ?
Na2 Ni1 N5 C6 -11.1(4) . . . . ?
O1 Ni2 N6 C12 -102.9(4) . . . . ?
N3 Ni2 N6 C12 -11.6(3) . . . . ?
O3 Ni2 N6 C12 53.2(10) . . . . ?
O5 Ni2 N6 C12 166.7(3) . . . . ?
O8 Ni2 N6 C12 83.1(4) . . . . ?
Na1 Ni2 N6 C12 114.1(3) . . . . ?
O1 Ni2 N6 C13 137.6(4) . . . . ?
N3 Ni2 N6 C13 -131.1(4) . . . . ?
O3 Ni2 N6 C13 -66.3(10) . . . . ?
O5 Ni2 N6 C13 47.2(4) . . . . ?
O8 Ni2 N6 C13 -36.5(3) . . . . ?
Na1 Ni2 N6 C13 -5.4(4) . . . . ?
O1 Ni2 N6 C23 19.4(4) . . . . ?
N3 Ni2 N6 C23 110.7(4) . . . . ?
O3 Ni2 N6 C23 175.5(7) . . . . ?
O5 Ni2 N6 C23 -71.0(4) . . . . ?
O8 Ni2 N6 C23 -154.6(4) . . . . ?
Na1 Ni2 N6 C23 -123.6(3) . . . . ?
O4 Ni1 O1 C17 -141.0(4) . . . . ?
N1 Ni1 O1 C17 -46.9(4) . . . . ?
O6 Ni1 O1 C17 75.3(9) . . . . ?
O2 Ni1 O1 C17 128.2(4) . . . . ?
N5 Ni1 O1 C17 35.2(4) . . . . ?
Na2 Ni1 O1 C17 178.4(4) . . . . ?
O4 Ni1 O1 Ni2 37.6(2) . . . . ?
N1 Ni1 O1 Ni2 131.7(2) . . . . ?
O6 Ni1 O1 Ni2 -106.1(7) . . . . ?
O2 Ni1 O1 Ni2 -53.2(2) . . . . ?
N5 Ni1 O1 Ni2 -146.2(2) . . . . ?
Na2 Ni1 O1 Ni2 -2.9(3) . . . . ?
N3 Ni2 O1 C17 -50.4(4) . . . . ?
O3 Ni2 O1 C17 -143.3(4) . . . . ?
O5 Ni2 O1 C17 127.5(4) . . . . ?
O8 Ni2 O1 C17 67.2(11) . . . . ?
N6 Ni2 O1 C17 31.7(4) . . . . ?
Na1 Ni2 O1 C17 168.8(4) . . . . ?
N3 Ni2 O1 Ni1 130.9(2) . . . . ?
O3 Ni2 O1 Ni1 38.0(2) . . . . ?
O5 Ni2 O1 Ni1 -51.2(2) . . . . ?
O8 Ni2 O1 Ni1 -111.4(9) . . . . ?
N6 Ni2 O1 Ni1 -146.9(2) . . . . ?
Na1 Ni2 O1 Ni1 -9.8(3) . . . . ?
O1 Ni1 O2 C25 42.2(6) . . . . ?
O4 Ni1 O2 C25 -57.2(6) . . . . ?
N1 Ni1 O2 C25 157.5(18) . . . . ?
O6 Ni1 O2 C25 -147.0(6) . . . . ?
N5 Ni1 O2 C25 134.2(6) . . . . ?
Na2 Ni1 O2 C25 -99.0(6) . . . . ?
O1 Ni1 O2 Na2 141.26(14) . . . . ?
O4 Ni1 O2 Na2 41.78(13) . . . . ?
N1 Ni1 O2 Na2 -103(2) . . . . ?
O6 Ni1 O2 Na2 -47.93(13) . . . . ?
N5 Ni1 O2 Na2 -126.74(15) . . . . ?
O1 Ni2 O3 C25 10.6(5) . . . . ?
N3 Ni2 O3 C25 -81.5(5) . . . . ?
O5 Ni2 O3 C25 100.6(5) . . . . ?
O8 Ni2 O3 C25 -174.5(5) . . . . ?
N6 Ni2 O3 C25 -145.3(8) . . . . ?
Na1 Ni2 O3 C25 146.4(6) . . . . ?
O1 Ni2 O3 Na1 -135.79(15) . . . . ?
N3 Ni2 O3 Na1 132.09(16) . . . . ?
O5 Ni2 O3 Na1 -45.81(15) . . . . ?
O8 Ni2 O3 Na1 39.10(16) . . . . ?
N6 Ni2 O3 Na1 68.3(9) . . . . ?
O1 Ni1 O4 C27 5.9(5) . . . . ?
N1 Ni1 O4 C27 -86.5(5) . . . . ?
O6 Ni1 O4 C27 179.1(5) . . . . ?
O2 Ni1 O4 C27 96.6(5) . . . . ?
N5 Ni1 O4 C27 -155.6(8) . . . . ?
Na2 Ni1 O4 C27 147.7(6) . . . . ?
O1 Ni1 O4 Na2 -141.79(15) . . . . ?
N1 Ni1 O4 Na2 125.85(17) . . . . ?
O6 Ni1 O4 Na2 31.46(16) . . . . ?
O2 Ni1 O4 Na2 -51.08(16) . . . . ?
N5 Ni1 O4 Na2 56.8(9) . . . . ?
O1 Ni2 O5 C27 46.4(5) . . . . ?
N3 Ni2 O5 C27 177(72) . . . . ?
O3 Ni2 O5 C27 -51.6(5) . . . . ?
O8 Ni2 O5 C27 -142.4(5) . . . . ?
N6 Ni2 O5 C27 139.5(5) . . . . ?
Na1 Ni2 O5 C27 -96.1(5) . . . . ?
O1 Ni2 O5 Na1 142.55(15) . . . . ?
N3 Ni2 O5 Na1 -86(4) . . . . ?
O3 Ni2 O5 Na1 44.51(14) . . . . ?
O8 Ni2 O5 Na1 -46.24(14) . . . . ?
N6 Ni2 O5 Na1 -124.37(15) . . . . ?
O1 Ni1 O6 C7 -14.4(9) . . . . ?
O4 Ni1 O6 C7 -158.7(4) . . . . ?
N1 Ni1 O6 C7 107.6(4) . . . . ?
O2 Ni1 O6 C7 -67.9(4) . . . . ?
N5 Ni1 O6 C7 26.5(4) . . . . ?
Na2 Ni1 O6 C7 -127.4(4) . . . . ?
O1 Ni1 O6 Na2 113.1(7) . . . . ?
O4 Ni1 O6 Na2 -31.24(16) . . . . ?
N1 Ni1 O6 Na2 -124.95(18) . . . . ?
O2 Ni1 O6 Na2 59.50(16) . . . . ?
N5 Ni1 O6 Na2 153.97(18) . . . . ?
O1 Ni2 O8 C14 -13.2(11) . . . . ?
N3 Ni2 O8 C14 104.4(4) . . . . ?
O3 Ni2 O8 C14 -162.9(4) . . . . ?
O5 Ni2 O8 C14 -73.8(4) . . . . ?
N6 Ni2 O8 C14 23.1(4) . . . . ?
Na1 Ni2 O8 C14 -122.8(4) . . . . ?
O1 Ni2 O8 Na1 109.7(9) . . . . ?
N3 Ni2 O8 Na1 -132.80(18) . . . . ?
O3 Ni2 O8 Na1 -40.12(16) . . . . ?
O5 Ni2 O8 Na1 49.00(15) . . . . ?
N6 Ni2 O8 Na1 145.89(19) . . . . ?
C4 N1 C1 C2 -0.2(7) . . . . ?
Ni1 N1 C1 C2 171.5(5) . . . . ?
N1 C1 C2 N2 1.5(7) . . . . ?
C4 N2 C2 C1 -2.3(7) . . . . ?
C3 N2 C2 C1 -179.5(6) . . . . ?
C1 N1 C4 N2 -1.3(6) . . . . ?
Ni1 N1 C4 N2 -175.7(4) . . . . ?
C1 N1 C4 C5 -175.4(5) . . . . ?
Ni1 N1 C4 C5 10.2(7) . . . . ?
C2 N2 C4 N1 2.3(7) . . . . ?
C3 N2 C4 N1 179.5(6) . . . . ?
C2 N2 C4 C5 176.1(6) . . . . ?
C3 N2 C4 C5 -6.6(10) . . . . ?
N1 C4 C5 N5 -21.2(8) . . . . ?
N2 C4 C5 N5 165.6(5) . . . . ?
C15 N5 C5 C4 -100.9(5) . . . . ?
C6 N5 C5 C4 133.1(5) . . . . ?
Ni1 N5 C5 C4 20.2(6) . . . . ?
C15 N5 C6 C7 157.5(5) . . . . ?
C5 N5 C6 C7 -78.2(6) . . . . ?
Ni1 N5 C6 C7 39.3(5) . . . . ?
Ni1 O6 C7 O7 165.7(5) . . . . ?
Na2 O6 C7 O7 60.2(7) . . . . ?
Ni1 O6 C7 C6 -10.1(6) . . . . ?
Na2 O6 C7 C6 -115.6(5) . . . . ?
N5 C6 C7 O7 162.3(5) . . . . ?
N5 C6 C7 O6 -21.5(7) . . . . ?
C11 N3 C8 C9 -0.7(7) . . . . ?
Ni2 N3 C8 C9 165.3(5) . . . . ?
N3 C8 C9 N4 0.6(7) . . . . ?
C11 N4 C9 C8 -0.3(7) . . . . ?
C10 N4 C9 C8 -179.2(6) . . . . ?
C8 N3 C11 N4 0.5(6) . . . . ?
Ni2 N3 C11 N4 -169.4(4) . . . . ?
C8 N3 C11 C12 -177.2(5) . . . . ?
Ni2 N3 C11 C12 12.8(7) . . . . ?
C9 N4 C11 N3 -0.1(7) . . . . ?
C10 N4 C11 N3 178.8(6) . . . . ?
C9 N4 C11 C12 177.5(6) . . . . ?
C10 N4 C11 C12 -3.6(10) . . . . ?
C13 N6 C12 C11 133.3(5) . . . . ?
C23 N6 C12 C11 -101.1(5) . . . . ?
Ni2 N6 C12 C11 19.5(5) . . . . ?
N3 C11 C12 N6 -22.5(7) . . . . ?
N4 C11 C12 N6 160.1(5) . . . . ?
C12 N6 C13 C14 -73.0(6) . . . . ?
C23 N6 C13 C14 161.5(5) . . . . ?
Ni2 N6 C13 C14 45.4(5) . . . . ?
Na3 O9 C14 O8 15.7(9) 2_554 . . . ?
Na3 O9 C14 C13 -167.3(4) 2_554 . . . ?
Ni2 O8 C14 O9 174.5(5) . . . . ?
Na1 O8 C14 O9 78.5(7) . . . . ?
Ni2 O8 C14 C13 -2.6(7) . . . . ?
Na1 O8 C14 C13 -98.5(5) . . . . ?
N6 C13 C14 O9 152.2(6) . . . . ?
N6 C13 C14 O8 -30.5(7) . . . . ?
C5 N5 C15 C16 59.2(6) . . . . ?
C6 N5 C15 C16 -176.5(5) . . . . ?
Ni1 N5 C15 C16 -62.2(5) . . . . ?
N5 C15 C16 C22 -117.7(6) . . . . ?
N5 C15 C16 C17 65.7(7) . . . . ?
Ni1 O1 C17 C16 -45.8(7) . . . . ?
Ni2 O1 C17 C16 135.6(4) . . . . ?
Ni1 O1 C17 C18 132.9(5) . . . . ?
Ni2 O1 C17 C18 -45.7(7) . . . . ?
C22 C16 C17 O1 177.9(5) . . . . ?
C15 C16 C17 O1 -5.4(8) . . . . ?
C22 C16 C17 C18 -0.8(8) . . . . ?
C15 C16 C17 C18 176.0(5) . . . . ?
O1 C17 C18 C19 -178.4(5) . . . . ?
C16 C17 C18 C19 0.3(8) . . . . ?
O1 C17 C18 C23 -0.9(8) . . . . ?
C16 C17 C18 C23 177.8(5) . . . . ?
C17 C18 C19 C20 1.5(9) . . . . ?
C23 C18 C19 C20 -175.9(6) . . . . ?
C18 C19 C20 C22 -2.7(9) . . . . ?
C18 C19 C20 C21 179.6(6) . . . . ?
C17 C16 C22 C20 -0.5(9) . . . . ?
C15 C16 C22 C20 -177.1(5) . . . . ?
C19 C20 C22 C16 2.2(9) . . . . ?
C21 C20 C22 C16 179.9(6) . . . . ?
C19 C18 C23 N6 -120.0(6) . . . . ?
C17 C18 C23 N6 62.6(7) . . . . ?
C12 N6 C23 C18 58.5(6) . . . . ?
C13 N6 C23 C18 -175.8(5) . . . . ?
Ni2 N6 C23 C18 -63.2(5) . . . . ?
Ni1 O2 C25 O3 -0.8(11) . . . . ?
Na2 O2 C25 O3 -87.3(7) . . . . ?
Ni1 O2 C25 C24 178.1(4) . . . . ?
Na2 O2 C25 C24 91.6(6) . . . . ?
Ni2 O3 C25 O2 -32.1(10) . . . . ?
Na1 O3 C25 O2 93.6(8) . . . . ?
Ni2 O3 C25 C24 148.9(5) . . . . ?
Na1 O3 C25 C24 -85.4(7) . . . . ?
Ni1 O4 C27 O5 -21.0(9) . . . . ?
Na2 O4 C27 O5 115.0(6) . . . . ?
Ni1 O4 C27 C26 160.2(4) . . . . ?
Na2 O4 C27 C26 -63.8(7) . . . . ?
Ni1 O4 C27 Na1 -82.1(5) . . . . ?
Na2 O4 C27 Na1 53.9(6) . . . . ?
Ni2 O5 C27 O4 -11.7(9) . . . . ?
Na1 O5 C27 O4 -97.7(6) . . . . ?
Ni2 O5 C27 C26 167.1(4) . . . . ?
Na1 O5 C27 C26 81.1(6) . . . . ?
Ni2 O5 C27 Na1 86.0(4) . . . . ?
O1B Ni2B N3B C11B -96.5(4) . . . . ?
O5B Ni2B N3B C11B 165.2(4) . . . . ?
O8B Ni2B N3B C11B 75.5(4) . . . . ?
N6B Ni2B N3B C11B -4.5(4) . . . . ?
O3B Ni2B N3B C11B 78(2) . . . . ?
Na1 Ni2B N3B C11B 118.9(4) 2_544 . . . ?
O1B Ni2B N3B C8B 89.1(7) . . . . ?
O5B Ni2B N3B C8B -9.2(7) . . . . ?
O8B Ni2B N3B C8B -99.0(7) . . . . ?
N6B Ni2B N3B C8B -179.0(7) . . . . ?
O3B Ni2B N3B C8B -96(2) . . . . ?
Na1 Ni2B N3B C8B -55.5(7) 2_544 . . . ?
O1B Ni1B N1B C4B -95.5(4) . . . . ?
O2B Ni1B N1B C4B 164.6(4) . . . . ?
O4B Ni1B N1B C4B 17(2) . . . . ?
O6B Ni1B N1B C4B 74.2(4) . . . . ?
N5B Ni1B N1B C4B -3.9(4) . . . . ?
Na3 Ni1B N1B C4B 118.7(4) . . . . ?
O1B Ni1B N1B C1B 77.2(7) . . . . ?
O2B Ni1B N1B C1B -22.7(7) . . . . ?
O4B Ni1B N1B C1B -170.3(15) . . . . ?
O6B Ni1B N1B C1B -113.1(7) . . . . ?
N5B Ni1B N1B C1B 168.9(7) . . . . ?
Na3 Ni1B N1B C1B -68.5(7) . . . . ?
O1B Ni2B N6B C23B -20.5(4) . . . . ?
N3B Ni2B N6B C23B -115.9(4) . . . . ?
O5B Ni2B N6B C23B -174.2(7) . . . . ?
O8B Ni2B N6B C23B 151.4(4) . . . . ?
O3B Ni2B N6B C23B 69.2(4) . . . . ?
Na1 Ni2B N6B C23B 122.7(3) 2_544 . . . ?
O1B Ni2B N6B C13B -139.3(4) . . . . ?
N3B Ni2B N6B C13B 125.4(4) . . . . ?
O5B Ni2B N6B C13B 67.1(10) . . . . ?
O8B Ni2B N6B C13B 32.7(3) . . . . ?
O3B Ni2B N6B C13B -49.5(4) . . . . ?
Na1 Ni2B N6B C13B 4.0(4) 2_544 . . . ?
O1B Ni2B N6B C12B 104.0(4) . . . . ?
N3B Ni2B N6B C12B 8.6(4) . . . . ?
O5B Ni2B N6B C12B -49.6(10) . . . . ?
O8B Ni2B N6B C12B -84.1(4) . . . . ?
O3B Ni2B N6B C12B -166.3(3) . . . . ?
Na1 Ni2B N6B C12B -112.7(3) 2_544 . . . ?
O1B Ni1B N5B C6B -135.0(3) . . . . ?
O2B Ni1B N5B C6B 63.6(10) . . . . ?
N1B Ni1B N5B C6B 132.6(4) . . . . ?
O4B Ni1B N5B C6B -45.1(4) . . . . ?
O6B Ni1B N5B C6B 35.8(3) . . . . ?
Na3 Ni1B N5B C6B 8.8(4) . . . . ?
O1B Ni1B N5B C15B -15.7(4) . . . . ?
O2B Ni1B N5B C15B -177.2(7) . . . . ?
N1B Ni1B N5B C15B -108.2(4) . . . . ?
O4B Ni1B N5B C15B 74.1(4) . . . . ?
O6B Ni1B N5B C15B 155.1(4) . . . . ?
Na3 Ni1B N5B C15B 128.0(3) . . . . ?
O1B Ni1B N5B C5B 106.9(4) . . . . ?
O2B Ni1B N5B C5B -54.5(10) . . . . ?
N1B Ni1B N5B C5B 14.5(4) . . . . ?
O4B Ni1B N5B C5B -163.3(4) . . . . ?
O6B Ni1B N5B C5B -82.3(4) . . . . ?
Na3 Ni1B N5B C5B -109.3(4) . . . . ?
N3B Ni2B O1B C17B 53.5(4) . . . . ?
O5B Ni2B O1B C17B 145.3(4) . . . . ?
O8B Ni2B O1B C17B -77.4(10) . . . . ?
N6B Ni2B O1B C17B -29.3(4) . . . . ?
O3B Ni2B O1B C17B -126.0(4) . . . . ?
Na1 Ni2B O1B C17B -167.7(4) 2_544 . . . ?
N3B Ni2B O1B Ni1B -128.3(2) . . . . ?
O5B Ni2B O1B Ni1B -36.6(2) . . . . ?
O8B Ni2B O1B Ni1B 100.7(9) . . . . ?
N6B Ni2B O1B Ni1B 148.8(2) . . . . ?
O3B Ni2B O1B Ni1B 52.1(2) . . . . ?
Na1 Ni2B O1B Ni1B 10.5(3) 2_544 . . . ?
O2B Ni1B O1B C17B 139.6(4) . . . . ?
N1B Ni1B O1B C17B 45.4(4) . . . . ?
O4B Ni1B O1B C17B -128.6(4) . . . . ?
O6B Ni1B O1B C17B -81.3(8) . . . . ?
N5B Ni1B O1B C17B -36.5(4) . . . . ?
Na3 Ni1B O1B C17B -173.9(3) . . . . ?
O2B Ni1B O1B Ni2B -38.6(2) . . . . ?
N1B Ni1B O1B Ni2B -132.8(2) . . . . ?
O4B Ni1B O1B Ni2B 53.2(2) . . . . ?
O6B Ni1B O1B Ni2B 100.5(7) . . . . ?
N5B Ni1B O1B Ni2B 145.3(2) . . . . ?
Na3 Ni1B O1B Ni2B 7.9(3) . . . . ?
O1B Ni2B O5B C27B -13.7(5) . . . . ?
N3B Ni2B O5B C27B 82.2(5) . . . . ?
O8B Ni2B O5B C27B 173.6(5) . . . . ?
N6B Ni2B O5B C27B 139.7(8) . . . . ?
O3B Ni2B O5B C27B -102.9(5) . . . . ?
Na1 Ni2B O5B C27B -149.4(6) 2_544 . . . ?
O1B Ni2B O5B Na1 135.76(15) . . . 2_544 ?
N3B Ni2B O5B Na1 -128.41(17) . . . 2_544 ?
O8B Ni2B O5B Na1 -36.99(16) . . . 2_544 ?
N6B Ni2B O5B Na1 -70.9(9) . . . 2_544 ?
O3B Ni2B O5B Na1 46.50(15) . . . 2_544 ?
O1B Ni1B O4B C27B -44.1(6) . . . . ?
O2B Ni1B O4B C27B 55.6(6) . . . . ?
N1B Ni1B O4B C27B -156.7(16) . . . . ?
O6B Ni1B O4B C27B 145.4(6) . . . . ?
N5B Ni1B O4B C27B -136.1(6) . . . . ?
Na3 Ni1B O4B C27B 97.6(6) . . . . ?
O1B Ni1B O4B Na3 -141.71(14) . . . . ?
O2B Ni1B O4B Na3 -42.00(15) . . . . ?
N1B Ni1B O4B Na3 105.6(18) . . . . ?
O6B Ni1B O4B Na3 47.80(15) . . . . ?
N5B Ni1B O4B Na3 126.30(16) . . . . ?
O1B Ni2B O3B C25B -48.2(5) . . . . ?
N3B Ni2B O3B C25B 137(2) . . . . ?
O5B Ni2B O3B C25B 50.0(5) . . . . ?
O8B Ni2B O3B C25B 139.9(5) . . . . ?
N6B Ni2B O3B C25B -140.8(5) . . . . ?
Na1 Ni2B O3B C25B 94.3(5) 2_544 . . . ?
O1B Ni2B O3B Na1 -142.46(15) . . . 2_544 ?
N3B Ni2B O3B Na1 43(2) . . . 2_544 ?
O5B Ni2B O3B Na1 -44.27(15) . . . 2_544 ?
O8B Ni2B O3B Na1 45.62(15) . . . 2_544 ?
N6B Ni2B O3B Na1 124.95(15) . . . 2_544 ?
O1B Ni1B O2B C25B -4.4(5) . . . . ?
N1B Ni1B O2B C25B 89.0(5) . . . . ?
O4B Ni1B O2B C25B -94.5(5) . . . . ?
O6B Ni1B O2B C25B -176.1(5) . . . . ?
N5B Ni1B O2B C25B 156.8(8) . . . . ?
Na3 Ni1B O2B C25B -141.1(5) . . . . ?
O1B Ni1B O2B Na3 136.64(15) . . . . ?
N1B Ni1B O2B Na3 -129.98(18) . . . . ?
O4B Ni1B O2B Na3 46.59(17) . . . . ?
O6B Ni1B O2B Na3 -34.99(16) . . . . ?
N5B Ni1B O2B Na3 -62.2(9) . . . . ?
O1B Ni2B O8B C14B 26.3(11) . . . . ?
N3B Ni2B O8B C14B -104.9(4) . . . . ?
O5B Ni2B O8B C14B 164.2(4) . . . . ?
N6B Ni2B O8B C14B -22.6(4) . . . . ?
O3B Ni2B O8B C14B 75.4(4) . . . . ?
Na1 Ni2B O8B C14B 125.7(5) 2_544 . . . ?
O1B Ni2B O8B Na1 -99.3(9) . . . 2_544 ?
N3B Ni2B O8B Na1 129.47(18) . . . 2_544 ?
O5B Ni2B O8B Na1 38.54(17) . . . 2_544 ?
N6B Ni2B O8B Na1 -148.25(19) . . . 2_544 ?
O3B Ni2B O8B Na1 -50.28(16) . . . 2_544 ?
O1B Ni1B O6B C7B 14.2(9) . . . . ?
O2B Ni1B O6B C7B 154.0(4) . . . . ?
N1B Ni1B O6B C7B -112.4(4) . . . . ?
O4B Ni1B O6B C7B 62.2(4) . . . . ?
N5B Ni1B O6B C7B -31.7(4) . . . . ?
Na3 Ni1B O6B C7B 117.9(4) . . . . ?
O1B Ni1B O6B Na3 -103.7(7) . . . . ?
O2B Ni1B O6B Na3 36.10(18) . . . . ?
N1B Ni1B O6B Na3 129.73(19) . . . . ?
O4B Ni1B O6B Na3 -55.72(17) . . . . ?
N5B Ni1B O6B Na3 -149.61(19) . . . . ?
C11B N3B C8B C9B -0.7(8) . . . . ?
Ni2B N3B C8B C9B 174.0(5) . . . . ?
N3B C8B C9B N4B 0.9(8) . . . . ?
C11B N4B C9B C8B -0.7(8) . . . . ?
C10B N4B C9B C8B 179.0(6) . . . . ?
C8B N3B C11B N4B 0.3(7) . . . . ?
Ni2B N3B C11B N4B -176.0(4) . . . . ?
C8B N3B C11B C12B 175.3(6) . . . . ?
Ni2B N3B C11B C12B -1.0(7) . . . . ?
C9B N4B C11B N3B 0.3(7) . . . . ?
C10B N4B C11B N3B -179.4(6) . . . . ?
C9B N4B C11B C12B -174.5(6) . . . . ?
C10B N4B C11B C12B 5.8(10) . . . . ?
N3B C11B C12B N6B 8.5(8) . . . . ?
N4B C11B C12B N6B -177.1(5) . . . . ?
C23B N6B C12B C11B 112.4(5) . . . . ?
C13B N6B C12B C11B -122.6(5) . . . . ?
Ni2B N6B C12B C11B -11.0(6) . . . . ?
C23B N6B C13B C14B -158.4(5) . . . . ?
C12B N6B C13B C14B 76.0(6) . . . . ?
Ni2B N6B C13B C14B -40.2(6) . . . . ?
Na2 O9B C14B O8B -22.9(10) 2_544 . . . ?
Na2 O9B C14B C13B 161.9(5) 2_544 . . . ?
Ni2B O8B C14B O9B -170.3(6) . . . . ?
Na1 O8B C14B O9B -70.6(8) 2_544 . . . ?
Ni2B O8B C14B C13B 5.0(7) . . . . ?
Na1 O8B C14B C13B 104.7(5) 2_544 . . . ?
N6B C13B C14B O9B -158.6(6) . . . . ?
N6B C13B C14B O8B 25.7(8) . . . . ?
C4B N1B C1B C2B -0.3(7) . . . . ?
Ni1B N1B C1B C2B -173.3(5) . . . . ?
N1B C1B C2B N2B 1.6(7) . . . . ?
C4B N2B C2B C1B -2.2(6) . . . . ?
C3B N2B C2B C1B 176.5(5) . . . . ?
C1B N1B C4B N2B -1.2(7) . . . . ?
Ni1B N1B C4B N2B 174.2(4) . . . . ?
C1B N1B C4B C5B 176.2(6) . . . . ?
Ni1B N1B C4B C5B -8.4(7) . . . . ?
C2B N2B C4B N1B 2.1(7) . . . . ?
C3B N2B C4B N1B -176.6(5) . . . . ?
C2B N2B C4B C5B -175.1(6) . . . . ?
C3B N2B C4B C5B 6.2(9) . . . . ?
N1B C4B C5B N5B 20.8(8) . . . . ?
N2B C4B C5B N5B -162.3(5) . . . . ?
C6B N5B C5B C4B -134.4(5) . . . . ?
C15B N5B C5B C4B 99.8(6) . . . . ?
Ni1B N5B C5B C4B -21.3(6) . . . . ?
C15B N5B C6B C7B -153.8(5) . . . . ?
C5B N5B C6B C7B 80.7(6) . . . . ?
Ni1B N5B C6B C7B -36.7(5) . . . . ?
Ni1B O6B C7B O7B -162.2(5) . . . . ?
Na3 O6B C7B O7B -61.6(7) . . . . ?
Ni1B O6B C7B C6B 18.9(6) . . . . ?
Na3 O6B C7B C6B 119.6(5) . . . . ?
N5B C6B C7B O7B -165.1(5) . . . . ?
N5B C6B C7B O6B 13.8(7) . . . . ?
C13B N6B C23B C18B 173.8(5) . . . . ?
C12B N6B C23B C18B -61.9(6) . . . . ?
Ni2B N6B C23B C18B 60.8(5) . . . . ?
N6B C23B C18B C19B 123.8(6) . . . . ?
N6B C23B C18B C17B -60.1(7) . . . . ?
Ni2B O1B C17B C18B 42.3(7) . . . . ?
Ni1B O1B C17B C18B -135.8(5) . . . . ?
Ni2B O1B C17B C16B -136.7(5) . . . . ?
Ni1B O1B C17B C16B 45.2(7) . . . . ?
C19B C18B C17B O1B 178.3(5) . . . . ?
C23B C18B C17B O1B 2.1(8) . . . . ?
C19B C18B C17B C16B -2.7(8) . . . . ?
C23B C18B C17B C16B -178.9(5) . . . . ?
O1B C17B C16B C22B -175.4(5) . . . . ?
C18B C17B C16B C22B 5.6(8) . . . . ?
O1B C17B C16B C15B 6.7(8) . . . . ?
C18B C17B C16B C15B -172.3(5) . . . . ?
C17B C16B C22B C20B -4.5(9) . . . . ?
C15B C16B C22B C20B 173.4(6) . . . . ?
C16B C22B C20B C19B 0.4(9) . . . . ?
C16B C22B C20B C21B -179.4(6) . . . . ?
C17B C18B C19B C20B -1.4(9) . . . . ?
C23B C18B C19B C20B 174.8(6) . . . . ?
C22B C20B C19B C18B 2.6(10) . . . . ?
C21B C20B C19B C18B -177.7(6) . . . . ?
C6B N5B C15B C16B 175.6(5) . . . . ?
C5B N5B C15B C16B -59.3(6) . . . . ?
Ni1B N5B C15B C16B 62.3(5) . . . . ?
C22B C16B C15B N5B 113.8(6) . . . . ?
C17B C16B C15B N5B -68.3(7) . . . . ?
Ni1B O4B C27B O5B 1.1(10) . . . . ?
Na3 O4B C27B O5B 89.9(7) . . . . ?
Ni1B O4B C27B C26B 179.8(5) . . . . ?
Na3 O4B C27B C26B -91.4(6) . . . . ?
Ni2B O5B C27B O4B 35.2(9) . . . . ?
Na1 O5B C27B O4B -94.1(8) 2_544 . . . ?
Ni2B O5B C27B C26B -143.6(5) . . . . ?
Na1 O5B C27B C26B 87.2(8) 2_544 . . . ?
Ni2B O3B C25B O2B 13.7(10) . . . . ?
Na1 O3B C25B O2B 97.5(6) 2_544 . . . ?
Ni2B O3B C25B C24B -163.5(4) . . . . ?
Na1 O3B C25B C24B -79.6(6) 2_544 . . . ?
Ni2B O3B C25B Na1 -83.9(4) . . . 2_544 ?
Ni1B O2B C25B O3B 19.0(9) . . . . ?
Na3 O2B C25B O3B -107.6(7) . . . . ?
Ni1B O2B C25B C24B -163.8(4) . . . . ?
Na3 O2B C25B C24B 69.6(7) . . . . ?
Ni1B O2B C25B Na1 82.9(5) . . . 2_544 ?
Na3 O2B C25B Na1 -43.7(6) . . . 2_544 ?
C14 O8 Na1 O8B -45(12) . . . 2_554 ?
Ni2 O8 Na1 O8B -158(12) . . . 2_554 ?
C14 O8 Na1 O5B -35.8(4) . . . 2_554 ?
Ni2 O8 Na1 O5B -148.98(16) . . . 2_554 ?
C14 O8 Na1 O3 148.2(4) . . . . ?
Ni2 O8 Na1 O3 34.98(14) . . . . ?
C14 O8 Na1 O5 70.4(4) . . . . ?
Ni2 O8 Na1 O5 -42.81(13) . . . . ?
C14 O8 Na1 O3B -113.3(4) . . . 2_554 ?
Ni2 O8 Na1 O3B 133.50(16) . . . 2_554 ?
C14 O8 Na1 Ni2 113.2(4) . . . . ?
C14 O8 Na1 Ni2B -69.3(5) . . . 2_554 ?
Ni2 O8 Na1 Ni2B 177.49(16) . . . 2_554 ?
C14 O8 Na1 C27 72.4(4) . . . . ?
Ni2 O8 Na1 C27 -40.78(18) . . . . ?
C14 O8 Na1 C25B -111.2(4) . . . 2_554 ?
Ni2 O8 Na1 C25B 135.60(17) . . . 2_554 ?
C25 O3 Na1 O8B 4.4(6) . . . 2_554 ?
Ni2 O3 Na1 O8B 144.12(16) . . . 2_554 ?
C25 O3 Na1 O8 -175.8(6) . . . . ?
Ni2 O3 Na1 O8 -36.14(14) . . . . ?
C25 O3 Na1 O5B 111(3) . . . 2_554 ?
Ni2 O3 Na1 O5B -109(3) . . . 2_554 ?
C25 O3 Na1 O5 -99.6(6) . . . . ?
Ni2 O3 Na1 O5 40.09(13) . . . . ?
C25 O3 Na1 O3B 79.4(6) . . . 2_554 ?
Ni2 O3 Na1 O3B -140.95(16) . . . 2_554 ?
C25 O3 Na1 Ni2 -139.7(6) . . . . ?
C25 O3 Na1 Ni2B 42.1(6) . . . 2_554 ?
Ni2 O3 Na1 Ni2B -178.18(15) . . . 2_554 ?
C25 O3 Na1 C27 -73.9(6) . . . . ?
Ni2 O3 Na1 C27 65.74(16) . . . . ?
C25 O3 Na1 C25B 104.2(6) . . . 2_554 ?
Ni2 O3 Na1 C25B -116.10(17) . . . 2_554 ?
C27 O5 Na1 O8B -5.8(4) . . . 2_554 ?
Ni2 O5 Na1 O8B -137.65(17) . . . 2_554 ?
C27 O5 Na1 O8 175.3(4) . . . . ?
Ni2 O5 Na1 O8 43.39(14) . . . . ?
C27 O5 Na1 O5B -89.6(4) . . . 2_554 ?
Ni2 O5 Na1 O5B 138.53(16) . . . 2_554 ?
C27 O5 Na1 O3 92.6(4) . . . . ?
Ni2 O5 Na1 O3 -39.27(13) . . . . ?
C27 O5 Na1 O3B 76(3) . . . 2_554 ?
Ni2 O5 Na1 O3B -56(3) . . . 2_554 ?
C27 O5 Na1 Ni2 131.9(4) . . . . ?
C27 O5 Na1 Ni2B -47.4(4) . . . 2_554 ?
Ni2 O5 Na1 Ni2B -179.29(15) . . . 2_554 ?
Ni2 O5 Na1 C27 -131.9(4) . . . . ?
C27 O5 Na1 C25B 171.4(5) . . . 2_554 ?
Ni2 O5 Na1 C25B 39.5(5) . . . 2_554 ?
O1 Ni2 Na1 O8B 12.0(3) . . . 2_554 ?
N3 Ni2 Na1 O8B -117.9(3) . . . 2_554 ?
O3 Ni2 Na1 O8B -53.8(2) . . . 2_554 ?
O5 Ni2 Na1 O8B 65.5(2) . . . 2_554 ?
O8 Ni2 Na1 O8B 179.4(3) . . . 2_554 ?
N6 Ni2 Na1 O8B 139.4(3) . . . 2_554 ?
O1 Ni2 Na1 O8 -167.4(2) . . . . ?
N3 Ni2 Na1 O8 62.7(2) . . . . ?
O3 Ni2 Na1 O8 126.7(2) . . . . ?
O5 Ni2 Na1 O8 -113.9(2) . . . . ?
N6 Ni2 Na1 O8 -40.0(2) . . . . ?
O1 Ni2 Na1 O5B -119.8(3) . . . 2_554 ?
N3 Ni2 Na1 O5B 110.3(3) . . . 2_554 ?
O3 Ni2 Na1 O5B 174.4(3) . . . 2_554 ?
O5 Ni2 Na1 O5B -66.3(2) . . . 2_554 ?
O8 Ni2 Na1 O5B 47.6(2) . . . 2_554 ?
N6 Ni2 Na1 O5B 7.6(3) . . . 2_554 ?
O1 Ni2 Na1 O3 65.9(2) . . . . ?
N3 Ni2 Na1 O3 -64.0(2) . . . . ?
O5 Ni2 Na1 O3 119.3(2) . . . . ?
O8 Ni2 Na1 O3 -126.7(2) . . . . ?
N6 Ni2 Na1 O3 -166.8(2) . . . . ?
O1 Ni2 Na1 O5 -53.5(2) . . . . ?
N3 Ni2 Na1 O5 176.6(2) . . . . ?
O3 Ni2 Na1 O5 -119.3(2) . . . . ?
O8 Ni2 Na1 O5 113.9(2) . . . . ?
N6 Ni2 Na1 O5 73.9(2) . . . . ?
O1 Ni2 Na1 O3B 122.5(2) . . . 2_554 ?
N3 Ni2 Na1 O3B -7.4(3) . . . 2_554 ?
O3 Ni2 Na1 O3B 56.7(2) . . . 2_554 ?
O5 Ni2 Na1 O3B 176.0(3) . . . 2_554 ?
O8 Ni2 Na1 O3B -70.1(2) . . . 2_554 ?
N6 Ni2 Na1 O3B -110.1(2) . . . 2_554 ?
O1 Ni2 Na1 Ni2B 111(3) . . . 2_554 ?
N3 Ni2 Na1 Ni2B -19(3) . . . 2_554 ?
O3 Ni2 Na1 Ni2B 45(3) . . . 2_554 ?
O5 Ni2 Na1 Ni2B 165(3) . . . 2_554 ?
O8 Ni2 Na1 Ni2B -82(3) . . . 2_554 ?
N6 Ni2 Na1 Ni2B -122(3) . . . 2_554 ?
O1 Ni2 Na1 C27 -33.0(2) . . . . ?
N3 Ni2 Na1 C27 -162.9(2) . . . . ?
O3 Ni2 Na1 C27 -98.9(2) . . . . ?
O5 Ni2 Na1 C27 20.47(18) . . . . ?
O8 Ni2 Na1 C27 134.4(2) . . . . ?
N6 Ni2 Na1 C27 94.4(2) . . . . ?
O1 Ni2 Na1 C25B 143.0(2) . . . 2_554 ?
N3 Ni2 Na1 C25B 13.2(2) . . . 2_554 ?
O3 Ni2 Na1 C25B 77.2(2) . . . 2_554 ?
O5 Ni2 Na1 C25B -163.5(2) . . . 2_554 ?
O8 Ni2 Na1 C25B -49.6(2) . . . 2_554 ?
N6 Ni2 Na1 C25B -89.6(2) . . . 2_554 ?
O4 C27 Na1 O8B -70.5(5) . . . 2_554 ?
O5 C27 Na1 O8B 174.4(4) . . . 2_554 ?
C26 C27 Na1 O8B 57.0(4) . . . 2_554 ?
O4 C27 Na1 O8 110.5(5) . . . . ?
O5 C27 Na1 O8 -4.6(4) . . . . ?
C26 C27 Na1 O8 -122.0(4) . . . . ?
O4 C27 Na1 O5B -146.7(4) . . . 2_554 ?
O5 C27 Na1 O5B 98.2(4) . . . 2_554 ?
C26 C27 Na1 O5B -19.2(4) . . . 2_554 ?
O4 C27 Na1 O3 33.7(4) . . . . ?
O5 C27 Na1 O3 -81.4(4) . . . . ?
C26 C27 Na1 O3 161.2(4) . . . . ?
O4 C27 Na1 O5 115.1(6) . . . . ?
C26 C27 Na1 O5 -117.4(6) . . . . ?
O4 C27 Na1 O3B -57.0(7) . . . 2_554 ?
O5 C27 Na1 O3B -172.1(5) . . . 2_554 ?
C26 C27 Na1 O3B 70.5(6) . . . 2_554 ?
O4 C27 Na1 Ni2 78.9(4) . . . . ?
O5 C27 Na1 Ni2 -36.2(3) . . . . ?
C26 C27 Na1 Ni2 -153.5(4) . . . . ?
O4 C27 Na1 Ni2B -99.8(4) . . . 2_554 ?
O5 C27 Na1 Ni2B 145.1(3) . . . 2_554 ?
C26 C27 Na1 Ni2B 27.7(4) . . . 2_554 ?
O4 C27 Na1 C25B 4(4) . . . 2_554 ?
O5 C27 Na1 C25B -111(3) . . . 2_554 ?
C26 C27 Na1 C25B 132(3) . . . 2_554 ?
C7B O6B Na3 O9 -43.4(6) . . . 2_544 ?
Ni1B O6B Na3 O9 70.6(4) . . . 2_544 ?
C7B O6B Na3 O99 117.7(4) . . . . ?
Ni1B O6B Na3 O99 -128.3(2) . . . . ?
C7B O6B Na3 O98 35.7(4) . . . 2_644 ?
Ni1B O6B Na3 O98 149.66(19) . . . 2_644 ?
C7B O6B Na3 O2B -143.9(4) . . . . ?
Ni1B O6B Na3 O2B -29.90(14) . . . . ?
C7B O6B Na3 O4B -70.3(4) . . . . ?
Ni1B O6B Na3 O4B 43.70(14) . . . . ?
C7B O6B Na3 Ni1B -114.0(5) . . . . ?
C7B O6B Na3 Na2 71.8(4) . . . 2_644 ?
Ni1B O6B Na3 Na2 -174.22(12) . . . 2_644 ?
C25B O2B Na3 O9 23.6(5) . . . 2_544 ?
Ni1B O2B Na3 O9 -117.1(2) . . . 2_544 ?
C25B O2B Na3 O99 -72.8(5) . . . . ?
Ni1B O2B Na3 O99 146.46(18) . . . . ?
C25B O2B Na3 O98 170.5(6) . . . 2_644 ?
Ni1B O2B Na3 O98 29.7(6) . . . 2_644 ?
C25B O2B Na3 O6B 171.6(5) . . . . ?
Ni1B O2B Na3 O6B 30.85(15) . . . . ?
C25B O2B Na3 O4B 104.7(5) . . . . ?
Ni1B O2B Na3 O4B -36.04(13) . . . . ?
C25B O2B Na3 Ni1B 140.8(5) . . . . ?
C25B O2B Na3 Na2 -98.5(5) . . . 2_644 ?
Ni1B O2B Na3 Na2 120.7(2) . . . 2_644 ?
C27B O4B Na3 O9 18.0(4) . . . 2_544 ?
Ni1B O4B Na3 O9 148.56(17) . . . 2_544 ?
C27B O4B Na3 O99 -75.3(15) . . . . ?
Ni1B O4B Na3 O99 55.3(15) . . . . ?
C27B O4B Na3 O98 106.0(4) . . . 2_644 ?
Ni1B O4B Na3 O98 -123.43(17) . . . 2_644 ?
C27B O4B Na3 O6B -175.2(4) . . . . ?
Ni1B O4B Na3 O6B -44.57(14) . . . . ?
C27B O4B Na3 O2B -95.1(4) . . . . ?
Ni1B O4B Na3 O2B 35.53(13) . . . . ?
C27B O4B Na3 Ni1B -130.6(4) . . . . ?
C27B O4B Na3 Na2 106.5(4) . . . 2_644 ?
Ni1B O4B Na3 Na2 -122.96(18) . . . 2_644 ?
O1B Ni1B Na3 O9 17.7(3) . . . 2_544 ?
O2B Ni1B Na3 O9 83.1(2) . . . 2_544 ?
N1B Ni1B Na3 O9 148.7(2) . . . 2_544 ?
O4B Ni1B Na3 O9 -38.7(2) . . . 2_544 ?
O6B Ni1B Na3 O9 -145.4(3) . . . 2_544 ?
N5B Ni1B Na3 O9 -109.8(2) . . . 2_544 ?
O1B Ni1B Na3 O99 -115.2(3) . . . . ?
O2B Ni1B Na3 O99 -49.8(3) . . . . ?
N1B Ni1B Na3 O99 15.8(3) . . . . ?
O4B Ni1B Na3 O99 -171.6(3) . . . . ?
O6B Ni1B Na3 O99 81.7(3) . . . . ?
N5B Ni1B Na3 O99 117.3(3) . . . . ?
O1B Ni1B Na3 O98 127.4(2) . . . 2_644 ?
O2B Ni1B Na3 O98 -167.2(3) . . . 2_644 ?
N1B Ni1B Na3 O98 -101.6(2) . . . 2_644 ?
O4B Ni1B Na3 O98 71.0(2) . . . 2_644 ?
O6B Ni1B Na3 O98 -35.7(2) . . . 2_644 ?
N5B Ni1B Na3 O98 -0.1(2) . . . 2_644 ?
O1B Ni1B Na3 O6B 163.1(2) . . . . ?
O2B Ni1B Na3 O6B -131.5(2) . . . . ?
N1B Ni1B Na3 O6B -65.9(2) . . . . ?
O4B Ni1B Na3 O6B 106.8(2) . . . . ?
N5B Ni1B Na3 O6B 35.7(2) . . . . ?
O1B Ni1B Na3 O2B -65.4(2) . . . . ?
N1B Ni1B Na3 O2B 65.6(2) . . . . ?
O4B Ni1B Na3 O2B -121.7(2) . . . . ?
O6B Ni1B Na3 O2B 131.5(2) . . . . ?
N5B Ni1B Na3 O2B 167.2(2) . . . . ?
O1B Ni1B Na3 O4B 56.4(2) . . . . ?
O2B Ni1B Na3 O4B 121.7(2) . . . . ?
N1B Ni1B Na3 O4B -172.6(2) . . . . ?
O6B Ni1B Na3 O4B -106.8(2) . . . . ?
N5B Ni1B Na3 O4B -71.1(2) . . . . ?
O1B Ni1B Na3 Na2 173.0(2) . . . 2_644 ?
O2B Ni1B Na3 Na2 -121.6(2) . . . 2_644 ?
N1B Ni1B Na3 Na2 -56.0(3) . . . 2_644 ?
O4B Ni1B Na3 Na2 116.6(2) . . . 2_644 ?
O6B Ni1B Na3 Na2 9.8(2) . . . 2_644 ?
N5B Ni1B Na3 Na2 45.5(2) . . . 2_644 ?
C27 O4 Na2 O9B -32.3(6) . . . 2_554 ?
Ni1 O4 Na2 O9B 115.67(19) . . . 2_554 ?
C27 O4 Na2 O98 63.1(6) . . . . ?
Ni1 O4 Na2 O98 -149.02(17) . . . . ?
C27 O4 Na2 O6 -175.8(5) . . . . ?
Ni1 O4 Na2 O6 -27.88(14) . . . . ?
C27 O4 Na2 O99 -169.2(6) . . . 2_654 ?
Ni1 O4 Na2 O99 -21.2(6) . . . 2_654 ?
C27 O4 Na2 O2 -110.0(5) . . . . ?
Ni1 O4 Na2 O2 37.95(12) . . . . ?
C27 O4 Na2 Ni1 -147.9(6) . . . . ?
C27 O4 Na2 Na3 88.1(6) . . . 2_654 ?
Ni1 O4 Na2 Na3 -123.9(2) . . . 2_654 ?
C7 O6 Na2 O9B 47.2(6) . . . 2_554 ?
Ni1 O6 Na2 O9B -69.9(3) . . . 2_554 ?
C7 O6 Na2 O98 -111.1(5) . . . . ?
Ni1 O6 Na2 O98 131.9(2) . . . . ?
C7 O6 Na2 O4 144.4(4) . . . . ?
Ni1 O6 Na2 O4 27.27(15) . . . . ?
C7 O6 Na2 O99 -32.9(4) . . . 2_654 ?
Ni1 O6 Na2 O99 -150.03(19) . . . 2_654 ?
C7 O6 Na2 O2 72.3(4) . . . . ?
Ni1 O6 Na2 O2 -44.76(13) . . . . ?
C7 O6 Na2 Ni1 117.1(5) . . . . ?
C7 O6 Na2 Na3 -67.3(4) . . . 2_654 ?
Ni1 O6 Na2 Na3 175.58(12) . . . 2_654 ?
C25 O2 Na2 O9B -18.7(4) . . . 2_554 ?
Ni1 O2 Na2 O9B -148.19(18) . . . 2_554 ?
C25 O2 Na2 O98 19.5(18) . . . . ?
Ni1 O2 Na2 O98 -110.0(16) . . . . ?
C25 O2 Na2 O4 91.5(4) . . . . ?
Ni1 O2 Na2 O4 -37.98(13) . . . . ?
C25 O2 Na2 O6 175.5(4) . . . . ?
Ni1 O2 Na2 O6 45.97(13) . . . . ?
C25 O2 Na2 O99 -109.0(4) . . . 2_654 ?
Ni1 O2 Na2 O99 121.46(16) . . . 2_654 ?
C25 O2 Na2 Ni1 129.5(4) . . . . ?
C25 O2 Na2 Na3 -103.0(4) . . . 2_654 ?
Ni1 O2 Na2 Na3 127.48(16) . . . 2_654 ?
O1 Ni1 Na2 O9B -23.4(3) . . . 2_554 ?
O4 Ni1 Na2 O9B -81.3(2) . . . 2_554 ?
N1 Ni1 Na2 O9B -149.0(2) . . . 2_554 ?
O6 Ni1 Na2 O9B 141.9(3) . . . 2_554 ?
O2 Ni1 Na2 O9B 37.0(2) . . . 2_554 ?
N5 Ni1 Na2 O9B 110.8(2) . . . 2_554 ?
O1 Ni1 Na2 O98 109.1(3) . . . . ?
O4 Ni1 Na2 O98 51.2(3) . . . . ?
N1 Ni1 Na2 O98 -16.4(3) . . . . ?
O6 Ni1 Na2 O98 -85.6(3) . . . . ?
O2 Ni1 Na2 O98 169.5(3) . . . . ?
N5 Ni1 Na2 O98 -116.7(3) . . . . ?
O1 Ni1 Na2 O4 58.0(2) . . . . ?
N1 Ni1 Na2 O4 -67.6(2) . . . . ?
O6 Ni1 Na2 O4 -136.8(2) . . . . ?
O2 Ni1 Na2 O4 118.4(2) . . . . ?
N5 Ni1 Na2 O4 -167.9(2) . . . . ?
O1 Ni1 Na2 O6 -165.3(2) . . . . ?
O4 Ni1 Na2 O6 136.8(2) . . . . ?
N1 Ni1 Na2 O6 69.1(2) . . . . ?
O2 Ni1 Na2 O6 -104.9(2) . . . . ?
N5 Ni1 Na2 O6 -31.2(2) . . . . ?
O1 Ni1 Na2 O99 -131.5(2) . . . 2_654 ?
O4 Ni1 Na2 O99 170.5(2) . . . 2_654 ?
N1 Ni1 Na2 O99 102.9(2) . . . 2_654 ?
O6 Ni1 Na2 O99 33.8(2) . . . 2_654 ?
O2 Ni1 Na2 O99 -71.1(2) . . . 2_654 ?
N5 Ni1 Na2 O99 2.6(2) . . . 2_654 ?
O1 Ni1 Na2 O2 -60.4(2) . . . . ?
O4 Ni1 Na2 O2 -118.4(2) . . . . ?
N1 Ni1 Na2 O2 174.0(2) . . . . ?
O6 Ni1 Na2 O2 104.9(2) . . . . ?
N5 Ni1 Na2 O2 73.7(2) . . . . ?
O1 Ni1 Na2 Na3 -173.2(2) . . . 2_654 ?
O4 Ni1 Na2 Na3 128.9(3) . . . 2_654 ?
N1 Ni1 Na2 Na3 61.3(2) . . . 2_654 ?
O6 Ni1 Na2 Na3 -7.9(2) . . . 2_654 ?
O2 Ni1 Na2 Na3 -112.8(2) . . . 2_654 ?
N5 Ni1 Na2 Na3 -39.0(3) . . . 2_654 ?
O9B Na2 O98 Na3 -90.9(2) 2_554 . . 2_654 ?
O4 Na2 O98 Na3 161.59(16) . . . 2_654 ?
O6 Na2 O98 Na3 76.8(3) . . . 2_654 ?
O99 Na2 O98 Na3 0.3(2) 2_654 . . 2_654 ?
O2 Na2 O98 Na3 -129.0(16) . . . 2_654 ?
Ni1 Na2 O98 Na3 129.2(2) . . . 2_654 ?
O9 Na3 O99 C99 -154.0(6) 2_544 . . . ?
O98 Na3 O99 C99 118.1(6) 2_644 . . . ?
O6B Na3 O99 C99 35.4(7) . . . . ?
O2B Na3 O99 C99 -41.7(6) . . . . ?
O4B Na3 O99 C99 -60.6(17) . . . . ?
Ni1B Na3 O99 C99 -11.7(7) . . . . ?
Na2 Na3 O99 C99 117.8(6) 2_644 . . . ?
O9 Na3 O99 Na2 88.21(18) 2_544 . . 2_644 ?
O98 Na3 O99 Na2 0.26(19) 2_644 . . 2_644 ?
O6B Na3 O99 Na2 -82.4(2) . . . 2_644 ?
O2B Na3 O99 Na2 -159.56(16) . . . 2_644 ?
O4B Na3 O99 Na2 -178.5(14) . . . 2_644 ?
Ni1B Na3 O99 Na2 -129.50(17) . . . 2_644 ?
